data_2240838
loop_
_publ_author_name
'Joo, Hea-Chung'
'Park, Ki-Min'
'Lee, Uk'

_publ_section_title
;
 Double salt crystal structure of nonasodium dihydrogen
 nonavanadoplatinate(IV) trihydrogen nonavanadoplatinate(IV)
 tetracontahydrate: stepwise-protonated nonavanadoplatinate(IV)
;
_journal_issue 7
_journal_name_full 'Acta Crystallographica Section E'
_journal_page_first 786
_journal_page_last 790
_journal_paper_doi 10.1107/S2056989015010956
_journal_volume 71
_journal_year 2015
_chemical_formula_iupac 'Na9 [H2 Pt V9 O28] [H3 Pt V9 O28], 40H2 O'
_chemical_formula_moiety 'H2 O28 Pt V9, H3 O28 Pt V9, 40(H2 O), 9(Na)'
_chemical_formula_structural '(H2 Pt V9 O28), (H3 Pt V9 O28), 40(H2O), 9(Na)'
_chemical_formula_sum 'H42.5 Na4.5 O48 Pt V9'
_chemical_formula_weight 1567.84
_chemical_name_systematic
;Nonasodium dihydrogen nonavanadoplatinate(IV)
trihydrogen nonavanadoplatinate(IV) tetracontahydrate
;
_space_group_crystal_system triclinic
_space_group_IT_number 2
_space_group_name_Hall '-P 1'
_space_group_name_H-M_alt 'P -1'
_symmetry_space_group_name_Hall '-P 1'
_symmetry_space_group_name_H-M 'P -1'
_atom_sites_solution_hydrogens difmap
_atom_sites_solution_primary direct
_atom_sites_solution_secondary difmap
_cell_angle_alpha 93.7600(10)
_cell_angle_beta 98.4490(10)
_cell_angle_gamma 113.3180(10)
_cell_formula_units_Z 4
_cell_length_a 12.7060(10)
_cell_length_b 12.8750(10)
_cell_length_c 28.319(2)
_cell_measurement_reflns_used 7031
_cell_measurement_temperature 173(2)
_cell_measurement_theta_max 28.26
_cell_measurement_theta_min 2.51
_cell_volume 4168.9(5)
_computing_cell_refinement
;
<i>SAINT</i> (Bruker, 1997)
;
_computing_data_collection
;
<i>SMART</i> (Bruker, 1997)
;
_computing_data_reduction
;
<i>SAINT</i> (Bruker, 1997)
;
_computing_molecular_graphics
;
<i>ORTEP-3 for Windows</i> (Farrugia, 2012) and
<i>DIAMOND</i> (Brandenburg, 1998)
;
_computing_publication_material
;
<i>SHELXL2014</i> (Sheldrick, 2015)
;
_computing_structure_refinement
;
<i>SHELXL2014</i> (Sheldrick, 2015)
;
_computing_structure_solution
;
<i>SHELXL2014</i> (Sheldrick, 2015)
;
_diffrn_ambient_temperature 173(2)
_diffrn_detector_area_resol_mean 10.0
_diffrn_measured_fraction_theta_full 0.990
_diffrn_measured_fraction_theta_max 0.921
_diffrn_measurement_device_type 'Bruker SMART CCD '
_diffrn_measurement_method '\f and \w scans'
_diffrn_radiation_type MoK\a
_diffrn_radiation_wavelength 0.71073
_diffrn_reflns_av_R_equivalents 0.0394
_diffrn_reflns_limit_h_max 16
_diffrn_reflns_limit_h_min -16
_diffrn_reflns_limit_k_max 16
_diffrn_reflns_limit_k_min -16
_diffrn_reflns_limit_l_max 36
_diffrn_reflns_limit_l_min -36
_diffrn_reflns_number 37312
_diffrn_reflns_theta_full 25.242
_diffrn_reflns_theta_max 28.274
_diffrn_reflns_theta_min 1.739
_exptl_absorpt_coefficient_mu 5.441
_exptl_absorpt_correction_T_max 0.7457
_exptl_absorpt_correction_T_min 0.5146
_exptl_absorpt_correction_type multi-scan
_exptl_absorpt_process_details
;
(<i>SADABS</i>; Bruker, 1997)
;
_exptl_crystal_colour 'dark brown'
_exptl_crystal_density_diffrn 2.498
_exptl_crystal_description block
_exptl_crystal_F_000 3044
_exptl_crystal_size_max 0.40
_exptl_crystal_size_mid 0.20
_exptl_crystal_size_min 0.20
_refine_diff_density_max 2.987
_refine_diff_density_min -2.146
_refine_ls_extinction_coef 0.00027(2)
_refine_ls_extinction_expression Fc^*^=kFc[1+0.001xFc^2^\l^3^/sin(2\q)]^-1/4^
_refine_ls_extinction_method
;
<i>SHELXL2014</i> (Sheldrick, 2015)
;
_refine_ls_goodness_of_fit_ref 1.050
_refine_ls_hydrogen_treatment refxyz
_refine_ls_matrix_type full
_refine_ls_number_parameters 1203
_refine_ls_number_reflns 19046
_refine_ls_number_restraints 38
_refine_ls_restrained_S_all 1.049
_refine_ls_R_factor_all 0.0782
_refine_ls_R_factor_gt 0.0529
_refine_ls_shift/su_max 0.001
_refine_ls_shift/su_mean 0.000
_refine_ls_structure_factor_coef Fsqd
_refine_ls_weighting_details 'w=1/[\s^2^(Fo^2^)+(0.0047P)^2^+66.1402P] where P=(Fo^2^+2Fc^2^)/3'
_refine_ls_weighting_scheme calc
_refine_ls_wR_factor_gt 0.1054
_refine_ls_wR_factor_ref 0.1154
_reflns_number_gt 13416
_reflns_number_total 19046
_reflns_threshold_expression I>2\s(I)
_cod_data_source_file pk2554sup1.cf
_cod_data_source_block I
_cod_original_formula_sum 'H42.50 Na4.50 O48 Pt V9'
_cod_database_code 2240838
_cod_database_fobs_code 2240838
_shelx_space_group_comment
;
The symmetry employed for this shelxl refinement is uniquely defined
by the following loop, which should always be used as a source of
symmetry information in preference to the above space-group names.
They are only intended as comments.
;

loop_
_space_group_symop_operation_xyz
'x, y, z'
'-x, -y, -z'

loop_
_atom_site_type_symbol
_atom_site_label
_atom_site_fract_x
_atom_site_fract_y
_atom_site_fract_z
_atom_site_U_iso_or_equiv
_atom_site_adp_type
_atom_site_calc_flag
_atom_site_occupancy
Pt Pt1 0.45003(2) 0.74403(2) 0.33507(2) 0.00550(7) Uani d 1
V V1 0.71159(11) 0.91128(11) 0.33797(5) 0.0103(3) Uani d 1
V V2 0.18401(11) 0.58053(11) 0.33073(5) 0.0110(3) Uani d 1
V V3 0.26993(11) 0.45141(12) 0.40609(5) 0.0121(3) Uani d 1
V V4 0.53061(10) 0.61272(11) 0.41324(5) 0.0085(3) Uani d 1
V V5 0.78830(11) 0.78352(11) 0.41622(5) 0.0114(3) Uani d 1
V V6 0.60439(11) 0.88428(11) 0.43233(5) 0.0092(3) Uani d 1
V V7 0.34669(11) 0.71757(11) 0.42932(5) 0.0097(3) Uani d 1
V V8 0.36930(11) 0.48243(11) 0.31023(5) 0.0107(3) Uani d 1
V V9 0.63138(10) 0.64442(11) 0.31612(5) 0.0092(3) Uani d 1
O O1D 0.5982(4) 0.7545(4) 0.37248(18) 0.0073(10) Uani d 1
O O2D 0.3762(4) 0.6130(4) 0.36978(19) 0.0097(11) Uani d 1
O O3C 0.4450(4) 0.8409(4) 0.39323(18) 0.0077(10) Uani d 1
O O4C 0.4671(4) 0.6306(4) 0.28785(18) 0.0090(11) Uani d 1
O O5C 0.5095(4) 0.7303(4) 0.45092(18) 0.0079(10) Uani d 1
O O6C 0.5283(4) 0.5341(4) 0.35301(18) 0.0085(11) Uani d 1
O O7B 0.5441(4) 0.8818(4) 0.30612(19) 0.0097(11) Uiso d 1
H H7 0.539(7) 0.871(7) 0.2760(12) 0.015 Uiso d 1
O O8B 0.2886(4) 0.7184(5) 0.30061(19) 0.0099(11) Uani d 1
H H8 0.300(7) 0.719(7) 0.2716(15) 0.015 Uiso d 1
O O9B 0.1471(4) 0.4637(4) 0.36745(19) 0.0120(11) Uani d 1
O O10B 0.4427(4) 0.5006(4) 0.43593(19) 0.0107(11) Uani d 1
O O11B 0.6689(4) 0.6432(4) 0.43874(19) 0.0108(11) Uani d 1
O O12B 0.8313(4) 0.8977(4) 0.37779(19) 0.0113(11) Uani d 1
O O13B 0.6724(4) 0.9768(4) 0.39029(19) 0.0110(11) Uani d 1
O O14B 0.2173(4) 0.6896(5) 0.38265(19) 0.0126(12) Uani d 1
O O15B 0.2350(4) 0.4964(5) 0.2887(2) 0.0133(12) Uani d 1
O O16B 0.6928(4) 0.7852(4) 0.29471(19) 0.0119(11) Uani d 1
O O17B 0.7368(4) 0.8638(4) 0.45617(18) 0.0104(11) Uani d 1
O O18B 0.2870(4) 0.5785(5) 0.4484(2) 0.0138(12) Uani d 1
O O19B 0.3080(4) 0.3884(4) 0.35454(19) 0.0125(11) Uani d 1
O O20B 0.7577(4) 0.6737(4) 0.36218(19) 0.0114(11) Uani d 1
O O21T 0.7782(4) 1.0172(5) 0.3111(2) 0.0138(12) Uani d 1
O O22T 0.0600(5) 0.5678(5) 0.3020(2) 0.0159(12) Uani d 1
O O23T 0.2087(5) 0.3473(5) 0.4344(2) 0.0182(13) Uani d 1
O O24T 0.9056(5) 0.7901(5) 0.4468(2) 0.0197(13) Uani d 1
O O25T 0.5988(5) 0.9681(5) 0.47535(19) 0.0147(12) Uani d 1
O O26T 0.3380(5) 0.7994(5) 0.4727(2) 0.0155(12) Uani d 1
O O27T 0.3765(5) 0.3963(5) 0.2688(2) 0.0173(12) Uani d 1
O O28T 0.6421(5) 0.5584(5) 0.2754(2) 0.0153(12) Uani d 1
Pt Pt2 0.53911(2) 0.75266(2) 0.16508(2) 0.00586(7) Uani d 1
V V10 0.80443(11) 0.91131(12) 0.17061(5) 0.0122(3) Uani d 1
V V11 0.27684(11) 0.58186(11) 0.16058(5) 0.0115(3) Uani d 1
V V12 0.20221(11) 0.71474(11) 0.08364(5) 0.0114(3) Uani d 1
V V13 0.46057(11) 0.88413(11) 0.08640(5) 0.0086(3) Uani d 1
V V14 0.72497(11) 1.04265(11) 0.09456(5) 0.0119(3) Uani d 1
V V15 0.64396(11) 0.77619(11) 0.07139(5) 0.0097(3) Uani d 1
V V16 0.38604(11) 0.61354(11) 0.06679(5) 0.0098(3) Uani d 1
V V17 0.35747(11) 0.84849(11) 0.18413(5) 0.0102(3) Uani d 1
V V18 0.61454(11) 1.01700(11) 0.18801(5) 0.0102(3) Uani d 1
O O29D 0.6175(4) 0.8848(4) 0.13261(18) 0.0088(11) Uani d 1
O O30D 0.3927(4) 0.7441(4) 0.12588(19) 0.0087(11) Uani d 1
O O31C 0.5470(4) 0.6575(4) 0.10733(18) 0.0086(11) Uani d 1
O O32C 0.5210(4) 0.8660(4) 0.21187(18) 0.0095(11) Uani d 1
O O33C 0.4847(4) 0.7683(4) 0.04911(19) 0.0109(11) Uani d 1
O O34C 0.4619(4) 0.9637(4) 0.14678(18) 0.0096(11) Uani d 1
O O35B 0.6982(4) 0.7753(5) 0.20013(19) 0.0102(11) Uani d 1
H H35 0.708(7) 0.790(7) 0.2306(11) 0.015 Uiso d 1
O O36B 0.4423(4) 0.6146(4) 0.19353(18) 0.0095(11) Uani d 1
H H36 0.456(7) 0.622(7) 0.2239(11) 0.014 Uiso d 1
O O37B 0.1590(4) 0.5998(5) 0.12020(19) 0.0126(11) Uani d 1
O O38B 0.3245(4) 0.8564(5) 0.05981(18) 0.0113(11) Uani d 1
O O39B 0.5532(4) 0.9973(5) 0.06518(19) 0.0121(11) Uani d 1
O O40B 0.8440(4) 1.0311(5) 0.13493(19) 0.0132(12) Uani d 1
O O41B 0.7744(4) 0.8063(4) 0.11859(18) 0.0107(11) Uani d 1
O O42B 0.3181(4) 0.5186(4) 0.10828(18) 0.0108(11) Uani d 1
O O43B 0.2940(4) 0.7090(5) 0.20421(19) 0.0129(11) Uani d 1
O O44B 0.7532(4) 0.9993(5) 0.21330(19) 0.0119(11) Uani d 1
H H44 0.792(7) 1.017(7) 0.2416(15) 0.018 Uiso d 1
O O45B 0.7080(4) 0.9175(4) 0.05283(19) 0.0116(11) Uani d 1
O O46B 0.2550(4) 0.6353(5) 0.04306(19) 0.0125(11) Uani d 1
O O47B 0.2332(4) 0.8236(5) 0.13672(19) 0.0132(12) Uani d 1
O O48B 0.6835(4) 1.1086(4) 0.14703(19) 0.0121(11) Uani d 1
O O49T 0.9260(5) 0.9248(5) 0.2009(2) 0.0199(13) Uani d 1
O O50T 0.2067(5) 0.4744(5) 0.1849(2) 0.0183(13) Uani d 1
O O51T 0.0834(5) 0.7074(5) 0.0525(2) 0.0178(13) Uani d 1
O O52T 0.7884(5) 1.1476(5) 0.0677(2) 0.0180(13) Uani d 1
O O53T 0.6564(5) 0.6969(5) 0.0290(2) 0.0153(12) Uani d 1
O O54T 0.3952(5) 0.5322(5) 0.02373(19) 0.0143(12) Uani d 1
O O55T 0.6068(5) 1.0995(5) 0.2310(2) 0.0179(12) Uani d 1
O O56T 0.3456(5) 0.9345(5) 0.2243(2) 0.0169(12) Uani d 1
Na Na1 0.1461(3) 0.1283(3) 0.07263(15) 0.0339(9) Uani d 1
Na Na2 0.5008(3) 0.3083(3) 0.11131(12) 0.0174(7) Uani d 1
Na Na3 0.7943(3) 0.4930(3) 0.11847(12) 0.0194(7) Uani d 1
Na Na4 0.2007(3) 1.0129(3) 0.38164(12) 0.0167(7) Uani d 1
Na Na5 0.4888(3) 1.1888(3) 0.38675(11) 0.0155(7) Uani d 1
Na Na6 0.7798(3) 1.3553(3) 0.38754(14) 0.0265(8) Uani d 1
Na Na7 0.9239(3) 0.5954(3) 0.23834(12) 0.0199(7) Uani d 1
Na Na8 0.0689(3) 0.9108(3) 0.26382(12) 0.0197(7) Uani d 1
Na Na9 0.1092(4) 0.4763(4) 0.48275(18) 0.0510(12) Uani d 1
O O1W 0.0600(6) 0.2091(6) 0.1273(3) 0.0383(17) Uani d 1
H H1A 0.033(8) 0.165(9) 0.098(2) 0.057 Uiso d 1
H H1B -0.008(5) 0.194(10) 0.137(3) 0.057 Uiso d 1
O O2W 0.1628(7) -0.0001(6) 0.1445(3) 0.0374(18) Uani d 1
H H2A 0.093(5) -0.031(8) 0.125(4) 0.056 Uiso d 1
H H2B 0.184(8) -0.057(6) 0.143(4) 0.056 Uiso d 1
O O3W 0.5461(8) 0.2114(6) 0.0491(2) 0.044(2) Uani d 1
H H3A 0.540(11) 0.142(4) 0.050(4) 0.065 Uiso d 1
H H3B 0.519(10) 0.215(9) 0.0197(18) 0.065 Uiso d 1
O O4W 0.9156(5) 0.6885(6) 0.1140(2) 0.0226(14) Uani d 1
H H4A 0.954(7) 0.696(8) 0.092(3) 0.034 Uiso d 1
H H4B 0.866(7) 0.717(8) 0.110(3) 0.034 Uiso d 1
O O5W 0.8156(6) 0.3811(6) 0.0545(2) 0.0289(15) Uani d 1
H H5A 0.879(6) 0.441(6) 0.052(3) 0.043 Uiso d 1
H H5B 0.779(7) 0.355(8) 0.0253(16) 0.043 Uiso d 1
O O6W 0.6875(5) 0.3288(5) 0.1561(2) 0.0205(13) Uani d 1
H H6A 0.711(8) 0.349(7) 0.1864(12) 0.031 Uiso d 1
H H6B 0.698(8) 0.270(5) 0.148(3) 0.031 Uiso d 1
O O7W 0.7774(6) 0.4251(6) 0.2556(2) 0.0247(14) Uani d 1
H H7A 0.734(7) 0.440(8) 0.271(3) 0.037 Uiso d 1
H H7B 0.803(8) 0.378(7) 0.266(3) 0.037 Uiso d 1
O O8W 0.1747(6) 1.1174(6) 0.4471(2) 0.0305(16) Uani d 1
H H8A 0.187(9) 1.110(8) 0.4771(15) 0.046 Uiso d 1
H H8B 0.212(9) 1.186(4) 0.443(3) 0.046 Uiso d 1
O O9W 0.4860(6) 1.0706(6) 0.3198(2) 0.0271(15) Uani d 1
H H9A 0.495(9) 1.009(5) 0.321(3) 0.041 Uiso d 1
H H9B 0.478(9) 1.085(8) 0.2913(16) 0.041 Uiso d 1
O O10W 0.4923(8) 1.3096(7) 0.4538(3) 0.046(2) Uani d 1
H H10A 0.503(9) 1.295(11) 0.4835(19) 0.069 Uiso d 1
H H10B 0.418(4) 1.294(12) 0.447(4) 0.069 Uiso d 1
O O11W 0.8894(6) 1.5425(5) 0.3708(2) 0.0250(14) Uani d 1
H H11A 0.938(6) 1.568(8) 0.351(3) 0.037 Uiso d 1
H H11B 0.823(4) 1.497(7) 0.351(3) 0.037 Uiso d 1
O O12W 0.3096(5) 0.3022(5) 0.0720(2) 0.0181(12) Uani d 1
H H12A 0.2971 0.3655 0.0884 0.027 Uiso calc 1
H H12B 0.3131 0.3156 0.0382 0.027 Uiso calc 1
O O13W 0.6077(5) 0.4766(5) 0.0792(2) 0.0170(12) Uani d 1
H H13A 0.5905 0.5421 0.0898 0.025 Uiso calc 1
H H13B 0.5972 0.4646 0.0437 0.025 Uiso calc 1
O O14W 0.7541(5) 0.5871(5) 0.1854(2) 0.0174(12) Uani d 1
H H14A 0.7569 0.6633 0.1802 0.026 Uiso calc 1
H H14B 0.6802 0.5398 0.1954 0.026 Uiso calc 1
O O15W 1.0571(5) 0.7556(5) 0.2066(2) 0.0243(14) Uani d 1
H H15A 1.0246 0.7608 0.1733 0.036 Uiso calc 1
H H15B 1.1339 0.7524 0.2075 0.036 Uiso calc 1
O O16W 0.9349(5) 0.7502(5) 0.2956(2) 0.0228(14) Uani d 1
H H16A 0.8580 0.7534 0.2946 0.027 Uiso calc 1
H H16B 0.9671 0.7449 0.3289 0.027 Uiso calc 1
O O17W 0.9596(5) 0.4918(6) 0.1720(2) 0.0279(15) Uani d 1
H H17A 1.0350 0.5346 0.1622 0.042 Uiso calc 1
H H17B 0.9514 0.4142 0.1778 0.042 Uiso calc 1
O O18W 0.0315(5) 1.0158(5) 0.3297(2) 0.0209(13) Uani d 1
H H18A 0.0396 1.0934 0.3238 0.031 Uiso calc 1
H H18B -0.0434 0.9730 0.3399 0.031 Uiso calc 1
O O19W 0.2389(5) 0.9159(5) 0.3135(2) 0.0183(13) Uani d 1
H H19A 0.3121 0.9625 0.3029 0.027 Uiso calc 1
H H19B 0.2354 0.8393 0.3185 0.027 Uiso calc 1
O O20W 0.3058(5) 1.1735(5) 0.3436(2) 0.0173(12) Uani d 1
H H20A 0.2959 1.1550 0.3083 0.026 Uiso calc 1
H H20B 0.2893 1.2409 0.3515 0.026 Uiso calc 1
O O21W 0.5954(5) 1.3463(5) 0.3459(2) 0.0210(13) Uani d 1
H H21A 0.5822 1.3258 0.3106 0.032 Uiso calc 1
H H21B 0.5828 1.4160 0.3539 0.032 Uiso calc 1
O O22W 0.3846(5) 1.0217(5) 0.4204(2) 0.0161(12) Uani d 1
H H22A 0.3965 1.0342 0.4560 0.024 Uiso calc 1
H H22B 0.3996 0.9551 0.4094 0.024 Uiso calc 1
O O23W 0.6749(5) 1.1915(5) 0.4225(2) 0.0183(13) Uani d 1
H H23A 0.6906 1.2049 0.4582 0.027 Uiso calc 1
H H23B 0.6860 1.1230 0.4109 0.027 Uiso calc 1
O O24W 0.7492(8) 1.4650(6) 0.4535(3) 0.050(2) Uani d 1
H H24A 0.7406 1.5324 0.4417 0.075 Uiso calc 1
H H24B 0.6753 1.4174 0.4633 0.075 Uiso calc 1
O O25W 0.9619(6) 1.3470(7) 0.4175(3) 0.0397(18) Uani d 1
H H25A 1.0010 1.3506 0.3895 0.059 Uiso calc 1
H H25B 0.9422 1.2695 0.4266 0.059 Uiso calc 1
O O26W 0.0268(7) 0.6045(7) 0.4655(3) 0.055(2) Uani d 1
H H26A -0.0103 0.5943 0.4312 0.082 Uiso calc 1
H H26B 0.0808 0.6852 0.4767 0.082 Uiso calc 1
O O27W 0.0246(7) 0.1633(7) 0.0101(3) 0.047(2) Uani d 1
H H27A 0.0433 0.2452 0.0132 0.070 Uiso d 1
H H27B -0.0572 0.1211 0.0126 0.070 Uiso d 1
O O28W -0.0237(6) -0.0493(7) 0.0732(3) 0.0438(19) Uani d 1
H H28A -0.0259 -0.1086 0.0490 0.066 Uiso d 1
H H28B -0.0949 -0.0364 0.0655 0.066 Uiso d 1
O O29W 0.2076(5) 0.0083(5) 0.0286(2) 0.0237(14) Uani d 1
H H29A 0.2398 -0.0317 0.0508 0.036 Uiso d 1
H H29B 0.2678 0.0544 0.0115 0.036 Uiso d 1
O O30W 0.4040(5) 0.1487(5) 0.1495(2) 0.0260(15) Uani d 1
H H30A 0.3196 0.1262 0.1414 0.039 Uiso d 1
H H30B 0.4302 0.1690 0.1845 0.039 Uiso d 1
O O31W 0.5088(5) 0.4329(5) 0.1786(2) 0.0239(14) Uani d 1
H H31A 0.4989 0.3920 0.2067 0.036 Uiso d 1
H H31B 0.4461 0.4589 0.1715 0.036 Uiso d 1
O O32W 0.1998(6) 1.0926(6) 0.2446(2) 0.0375(18) Uani d 1
H H32A 0.1630 1.1466 0.2458 0.056 Uiso d 1
H H32B 0.2152 1.0820 0.2121 0.056 Uiso d 1
O O33W 0.0827(5) 0.8155(5) 0.3844(2) 0.0197(13) Uani d 1
H H33A 0.0498 0.8084 0.4139 0.030 Uiso d 1
H H33B 0.1310 0.7721 0.3844 0.030 Uiso d 1
O O34W 0.7955(7) 1.2617(6) 0.3126(3) 0.0394(18) Uani d 1
H H34A 0.7285 1.1878 0.3033 0.059 Uiso d 1
H H34B 0.8677 1.2499 0.3175 0.059 Uiso d 1
O O35W 0.9524(6) 1.1264(6) 0.4358(3) 0.0367(17) Uani d 1
O O36W 0.0339(7) 0.3635(6) 0.0656(3) 0.044(2) Uani d 1
O O37W 0.4813(7) 1.2430(8) 0.2503(3) 0.047(2) Uani d 1
O O38W 0.1417(7) 0.8435(8) 0.4863(3) 0.057(2) Uani d 1
O O39W 0.0156(8) 0.2317(7) 0.3108(3) 0.059(2) Uani d 1
O O40W 0.1094(9) 0.2640(8) 0.2269(3) 0.073(3) Uani d 1

loop_
_atom_site_aniso_label
_atom_site_aniso_U_11
_atom_site_aniso_U_22
_atom_site_aniso_U_33
_atom_site_aniso_U_12
_atom_site_aniso_U_13
_atom_site_aniso_U_23
Pt1 0.00654(13) 0.00628(15) 0.00492(15) 0.00380(11) 0.00147(10) 0.00062(11)
V1 0.0093(6) 0.0106(7) 0.0091(7) 0.0024(5) 0.0014(5) 0.0012(5)
V2 0.0090(6) 0.0123(7) 0.0117(7) 0.0048(5) 0.0006(5) 0.0015(5)
V3 0.0111(6) 0.0116(7) 0.0145(7) 0.0044(5) 0.0044(5) 0.0046(6)
V4 0.0099(6) 0.0100(6) 0.0075(6) 0.0062(5) 0.0014(5) 0.0020(5)
V5 0.0102(6) 0.0138(7) 0.0108(7) 0.0063(5) 0.0004(5) 0.0010(6)
V6 0.0111(6) 0.0097(6) 0.0072(6) 0.0049(5) 0.0017(5) -0.0013(5)
V7 0.0105(6) 0.0112(7) 0.0088(7) 0.0055(5) 0.0042(5) 0.0001(5)
V8 0.0115(6) 0.0079(6) 0.0125(7) 0.0034(5) 0.0038(5) -0.0004(5)
V9 0.0098(6) 0.0098(6) 0.0089(7) 0.0053(5) 0.0021(5) -0.0013(5)
O1D 0.008(2) 0.008(3) 0.004(3) 0.003(2) 0.0004(18) -0.001(2)
O2D 0.010(2) 0.011(3) 0.011(3) 0.005(2) 0.004(2) 0.003(2)
O3C 0.009(2) 0.005(3) 0.008(3) 0.003(2) 0.0015(19) -0.004(2)
O4C 0.010(2) 0.009(3) 0.009(3) 0.005(2) 0.003(2) 0.002(2)
O5C 0.011(2) 0.010(3) 0.006(3) 0.007(2) 0.0017(19) 0.002(2)
O6C 0.009(2) 0.009(3) 0.008(3) 0.003(2) 0.0025(19) 0.005(2)
O8B 0.008(2) 0.016(3) 0.008(3) 0.007(2) 0.003(2) 0.002(2)
O9B 0.011(2) 0.010(3) 0.015(3) 0.004(2) 0.003(2) 0.000(2)
O10B 0.013(2) 0.009(3) 0.012(3) 0.006(2) 0.003(2) 0.004(2)
O11B 0.009(2) 0.014(3) 0.012(3) 0.008(2) 0.000(2) 0.001(2)
O12B 0.010(2) 0.012(3) 0.009(3) 0.002(2) 0.001(2) -0.002(2)
O13B 0.012(2) 0.010(3) 0.008(3) 0.001(2) 0.000(2) -0.001(2)
O14B 0.010(2) 0.017(3) 0.015(3) 0.010(2) 0.003(2) 0.003(2)
O15B 0.011(2) 0.016(3) 0.015(3) 0.007(2) 0.003(2) 0.003(2)
O16B 0.014(3) 0.012(3) 0.011(3) 0.005(2) 0.008(2) 0.002(2)
O17B 0.014(3) 0.008(3) 0.007(3) 0.005(2) -0.001(2) -0.002(2)
O18B 0.012(3) 0.014(3) 0.018(3) 0.006(2) 0.008(2) 0.008(2)
O19B 0.013(3) 0.011(3) 0.015(3) 0.006(2) 0.003(2) 0.005(2)
O20B 0.009(2) 0.013(3) 0.015(3) 0.007(2) 0.002(2) 0.001(2)
O21T 0.012(3) 0.009(3) 0.017(3) 0.001(2) 0.004(2) 0.003(2)
O22T 0.015(3) 0.019(3) 0.016(3) 0.010(2) 0.002(2) 0.003(2)
O23T 0.018(3) 0.014(3) 0.023(3) 0.004(2) 0.007(2) 0.008(3)
O24T 0.016(3) 0.028(4) 0.016(3) 0.011(3) 0.000(2) 0.003(3)
O25T 0.019(3) 0.014(3) 0.010(3) 0.006(2) 0.004(2) -0.004(2)
O26T 0.015(3) 0.019(3) 0.017(3) 0.011(2) 0.006(2) -0.002(2)
O27T 0.018(3) 0.017(3) 0.019(3) 0.009(2) 0.005(2) -0.002(2)
O28T 0.016(3) 0.015(3) 0.018(3) 0.009(2) 0.007(2) -0.002(2)
Pt2 0.00667(13) 0.00671(15) 0.00512(15) 0.00362(11) 0.00141(10) 0.00057(11)
V10 0.0097(6) 0.0157(7) 0.0116(7) 0.0056(5) 0.0016(5) 0.0026(6)
V11 0.0106(6) 0.0118(7) 0.0104(7) 0.0026(5) 0.0024(5) 0.0020(5)
V12 0.0096(6) 0.0140(7) 0.0109(7) 0.0058(5) 0.0006(5) 0.0008(6)
V13 0.0105(6) 0.0097(6) 0.0079(6) 0.0063(5) 0.0022(5) 0.0022(5)
V14 0.0127(6) 0.0102(7) 0.0148(7) 0.0057(5) 0.0052(5) 0.0036(6)
V15 0.0124(6) 0.0105(7) 0.0088(7) 0.0067(5) 0.0044(5) 0.0010(5)
V16 0.0111(6) 0.0102(7) 0.0080(6) 0.0048(5) 0.0012(5) -0.0009(5)
V17 0.0101(6) 0.0124(7) 0.0092(7) 0.0051(5) 0.0041(5) 0.0001(5)
V18 0.0125(6) 0.0076(6) 0.0102(7) 0.0039(5) 0.0027(5) -0.0010(5)
O29D 0.008(2) 0.009(3) 0.009(3) 0.003(2) 0.003(2) 0.001(2)
O30D 0.007(2) 0.008(3) 0.012(3) 0.004(2) 0.0003(19) 0.000(2)
O31C 0.011(2) 0.007(3) 0.011(3) 0.006(2) 0.004(2) 0.003(2)
O32C 0.013(2) 0.011(3) 0.005(3) 0.006(2) 0.000(2) -0.002(2)
O33C 0.011(2) 0.013(3) 0.010(3) 0.006(2) 0.003(2) 0.003(2)
O34C 0.010(2) 0.009(3) 0.008(3) 0.004(2) -0.001(2) 0.001(2)
O35B 0.009(2) 0.012(3) 0.009(3) 0.004(2) 0.001(2) 0.001(2)
O36B 0.015(3) 0.009(3) 0.006(2) 0.004(2) 0.004(2) 0.003(2)
O37B 0.009(2) 0.013(3) 0.010(3) 0.001(2) -0.002(2) -0.001(2)
O38B 0.011(2) 0.014(3) 0.009(3) 0.005(2) 0.002(2) 0.002(2)
O39B 0.013(3) 0.016(3) 0.009(3) 0.008(2) 0.002(2) 0.003(2)
O40B 0.010(2) 0.015(3) 0.013(3) 0.003(2) 0.004(2) 0.000(2)
O41B 0.011(2) 0.013(3) 0.010(3) 0.006(2) 0.004(2) 0.002(2)
O42B 0.016(3) 0.011(3) 0.004(3) 0.005(2) -0.002(2) 0.001(2)
O43B 0.012(2) 0.014(3) 0.011(3) 0.003(2) 0.001(2) 0.002(2)
O44B 0.015(3) 0.012(3) 0.008(3) 0.006(2) -0.004(2) -0.001(2)
O45B 0.011(2) 0.012(3) 0.012(3) 0.005(2) 0.005(2) 0.001(2)
O46B 0.010(2) 0.017(3) 0.012(3) 0.007(2) 0.000(2) 0.003(2)
O47B 0.013(3) 0.020(3) 0.011(3) 0.011(2) 0.002(2) 0.003(2)
O48B 0.015(3) 0.009(3) 0.013(3) 0.005(2) 0.005(2) 0.001(2)
O49T 0.014(3) 0.022(3) 0.022(3) 0.006(2) 0.002(2) 0.008(3)
O50T 0.021(3) 0.020(3) 0.012(3) 0.007(2) 0.003(2) 0.007(2)
O51T 0.012(3) 0.024(3) 0.017(3) 0.010(2) -0.001(2) 0.001(3)
O52T 0.021(3) 0.015(3) 0.020(3) 0.008(2) 0.008(2) 0.007(3)
O53T 0.024(3) 0.016(3) 0.011(3) 0.012(2) 0.008(2) 0.005(2)
O54T 0.020(3) 0.013(3) 0.011(3) 0.008(2) 0.003(2) -0.001(2)
O55T 0.023(3) 0.016(3) 0.014(3) 0.007(2) 0.004(2) 0.000(2)
O56T 0.020(3) 0.019(3) 0.013(3) 0.011(2) 0.003(2) -0.003(2)
Na1 0.035(2) 0.027(2) 0.040(2) 0.0101(17) 0.0161(18) 0.0027(18)
Na2 0.0203(16) 0.0149(17) 0.0182(18) 0.0082(14) 0.0041(13) 0.0035(14)
Na3 0.0195(16) 0.0193(18) 0.0210(19) 0.0094(14) 0.0050(14) 0.0011(15)
Na4 0.0174(15) 0.0157(17) 0.0167(18) 0.0082(13) 0.0003(13) -0.0009(14)
Na5 0.0170(15) 0.0152(17) 0.0138(17) 0.0063(13) 0.0024(12) 0.0009(13)
Na6 0.0232(18) 0.0217(18) 0.039(2) 0.0115(15) 0.0097(16) 0.0091(16)
Na7 0.0176(16) 0.0214(18) 0.0189(18) 0.0072(14) 0.0011(13) 0.0009(14)
Na8 0.0191(16) 0.0192(18) 0.0192(18) 0.0078(14) 0.0001(13) 0.0018(14)
Na9 0.047(3) 0.060(3) 0.051(3) 0.023(2) 0.017(2) 0.009(2)
O1W 0.031(4) 0.031(4) 0.050(5) 0.010(3) 0.009(3) -0.001(3)
O2W 0.060(5) 0.021(4) 0.047(5) 0.028(4) 0.024(4) 0.007(3)
O3W 0.111(7) 0.028(4) 0.006(3) 0.044(5) 0.007(4) 0.004(3)
O4W 0.023(3) 0.032(4) 0.025(4) 0.019(3) 0.012(3) 0.011(3)
O5W 0.047(4) 0.024(4) 0.011(3) 0.013(3) -0.002(3) -0.003(3)
O6W 0.025(3) 0.015(3) 0.022(3) 0.011(3) 0.001(3) -0.002(3)
O7W 0.028(3) 0.027(4) 0.024(4) 0.014(3) 0.010(3) 0.003(3)
O8W 0.046(4) 0.029(4) 0.022(4) 0.021(3) 0.005(3) 0.007(3)
O9W 0.049(4) 0.026(4) 0.015(3) 0.026(3) 0.007(3) 0.000(3)
O10W 0.093(7) 0.046(5) 0.026(4) 0.052(5) 0.017(4) 0.015(4)
O11W 0.033(4) 0.020(3) 0.024(3) 0.011(3) 0.010(3) 0.005(3)
O12W 0.024(3) 0.013(3) 0.018(3) 0.008(2) 0.005(2) 0.001(2)
O13W 0.021(3) 0.018(3) 0.016(3) 0.012(2) 0.005(2) 0.003(2)
O14W 0.018(3) 0.019(3) 0.018(3) 0.011(2) 0.005(2) 0.004(3)
O15W 0.018(3) 0.027(4) 0.026(4) 0.006(3) 0.009(3) 0.000(3)
O16W 0.017(3) 0.026(3) 0.025(4) 0.007(3) 0.010(3) 0.003(3)
O17W 0.021(3) 0.028(4) 0.033(4) 0.010(3) 0.003(3) -0.001(3)
O18W 0.017(3) 0.023(3) 0.026(3) 0.012(3) 0.003(2) 0.003(3)
O19W 0.018(3) 0.017(3) 0.022(3) 0.008(2) 0.007(2) 0.004(3)
O20W 0.020(3) 0.013(3) 0.022(3) 0.011(2) 0.003(2) 0.001(2)
O21W 0.024(3) 0.018(3) 0.025(3) 0.012(3) 0.006(3) 0.007(3)
O22W 0.019(3) 0.019(3) 0.014(3) 0.013(2) 0.001(2) 0.004(2)
O23W 0.018(3) 0.016(3) 0.022(3) 0.008(2) 0.002(2) 0.001(3)
O24W 0.089(6) 0.039(4) 0.060(5) 0.046(5) 0.061(5) 0.037(4)
O25W 0.031(4) 0.051(5) 0.051(5) 0.025(4) 0.016(3) 0.031(4)
O26W 0.044(5) 0.048(5) 0.069(6) 0.018(4) 0.000(4) 0.019(5)
O27W 0.050(5) 0.035(4) 0.053(5) 0.019(4) 0.002(4) 0.002(4)
O28W 0.031(4) 0.049(5) 0.057(5) 0.020(4) 0.016(4) 0.012(4)
O29W 0.030(3) 0.032(4) 0.020(3) 0.019(3) 0.014(3) 0.014(3)
O30W 0.026(3) 0.022(3) 0.033(4) 0.013(3) 0.008(3) 0.005(3)
O31W 0.033(3) 0.023(3) 0.021(4) 0.018(3) 0.004(3) -0.003(3)
O32W 0.043(4) 0.035(4) 0.023(4) 0.005(3) 0.004(3) -0.001(3)
O33W 0.023(3) 0.019(3) 0.022(3) 0.011(3) 0.010(2) 0.005(3)
O34W 0.052(5) 0.025(4) 0.041(4) 0.018(3) -0.001(4) -0.001(3)
O35W 0.033(4) 0.029(4) 0.038(4) 0.007(3) -0.005(3) -0.001(3)
O36W 0.052(5) 0.026(4) 0.044(5) 0.016(4) -0.014(4) -0.009(4)
O37W 0.061(5) 0.069(5) 0.031(4) 0.054(5) 0.002(4) -0.009(4)
O38W 0.044(5) 0.065(6) 0.059(6) 0.023(4) 0.003(4) -0.003(5)
O39W 0.058(6) 0.034(5) 0.081(7) 0.013(4) 0.013(5) 0.013(5)
O40W 0.075(7) 0.045(5) 0.064(7) -0.002(5) -0.015(5) 0.015(5)

loop_
_atom_type_symbol
_atom_type_description
_atom_type_scat_dispersion_real
_atom_type_scat_dispersion_imag
_atom_type_scat_source
O O 0.0106 0.0060 'International Tables Vol C Tables 4.2.6.8 and 6.1.1.4'
H H 0.0000 0.0000 'International Tables Vol C Tables 4.2.6.8 and 6.1.1.4'
Na Na 0.0362 0.0249 'International Tables Vol C Tables 4.2.6.8 and 6.1.1.4'
V V 0.3005 0.5294 'International Tables Vol C Tables 4.2.6.8 and 6.1.1.4'
Pt Pt -1.7033 8.3905 'International Tables Vol C Tables 4.2.6.8 and 6.1.1.4'

loop_
_geom_angle_atom_site_label_1
_geom_angle_atom_site_label_2
_geom_angle_atom_site_label_3
_geom_angle_site_symmetry_1
_geom_angle_site_symmetry_3
_geom_angle
_geom_angle_publ_flag
O1D Pt1 O2D . . 85.0(2) ?
O1D Pt1 O4C . . 85.4(2) ?
O2D Pt1 O4C . . 86.0(2) ?
O1D Pt1 O7B . . 87.7(2) ?
O2D Pt1 O7B . . 172.5(2) ?
O4C Pt1 O7B . . 95.1(2) ?
O1D Pt1 O3C . . 85.4(2) ?
O2D Pt1 O3C . . 85.2(2) ?
O4C Pt1 O3C . . 167.8(2) ?
O7B Pt1 O3C . . 92.5(2) ?
O1D Pt1 O8B . . 173.5(2) ?
O2D Pt1 O8B . . 88.5(2) ?
O4C Pt1 O8B . . 94.3(2) ?
O7B Pt1 O8B . . 98.8(2) ?
O3C Pt1 O8B . . 93.9(2) ?
O1D Pt1 V8 . . 89.71(15) ?
O2D Pt1 V8 . . 46.83(15) ?
O4C Pt1 V8 . . 39.88(15) ?
O7B Pt1 V8 . . 134.92(15) ?
O3C Pt1 V8 . . 132.08(15) ?
O8B Pt1 V8 . . 85.95(16) ?
O1D Pt1 V6 . . 46.84(14) ?
O2D Pt1 V6 . . 89.20(15) ?
O4C Pt1 V6 . . 132.19(14) ?
O7B Pt1 V6 . . 84.60(15) ?
O3C Pt1 V6 . . 39.23(14) ?
O8B Pt1 V6 . . 133.10(15) ?
V8 Pt1 V6 . . 123.87(4) ?
O1D Pt1 V7 . . 89.07(14) ?
O2D Pt1 V7 . . 46.00(15) ?
O4C Pt1 V7 . . 131.97(15) ?
O7B Pt1 V7 . . 132.36(15) ?
O3C Pt1 V7 . . 39.83(15) ?
O8B Pt1 V7 . . 86.34(15) ?
V8 Pt1 V7 . . 92.55(3) ?
V6 Pt1 V7 . . 59.87(3) ?
O1D Pt1 V9 . . 45.75(14) ?
O2D Pt1 V9 . . 88.58(14) ?
O4C Pt1 V9 . . 40.01(14) ?
O7B Pt1 V9 . . 87.51(15) ?
O3C Pt1 V9 . . 131.16(14) ?
O8B Pt1 V9 . . 134.34(15) ?
V8 Pt1 V9 . . 60.05(3) ?
V6 Pt1 V9 . . 92.40(3) ?
V7 Pt1 V9 . . 121.82(3) ?
O1D Pt1 V1 . . 47.87(15) ?
O2D Pt1 V1 . . 132.90(15) ?
O4C Pt1 V1 . . 89.57(14) ?
O7B Pt1 V1 . . 39.84(15) ?
O3C Pt1 V1 . . 90.19(14) ?
O8B Pt1 V1 . . 138.59(15) ?
V8 Pt1 V1 . . 120.36(3) ?
V6 Pt1 V1 . . 60.49(3) ?
V7 Pt1 V1 . . 120.36(3) ?
V9 Pt1 V1 . . 60.34(3) ?
O1D Pt1 V4 . . 42.71(15) ?
O2D Pt1 V4 . . 42.31(14) ?
O4C Pt1 V4 . . 84.03(15) ?
O7B Pt1 V4 . . 130.38(15) ?
O3C Pt1 V4 . . 83.75(15) ?
O8B Pt1 V4 . . 130.82(15) ?
V8 Pt1 V4 . . 61.95(3) ?
V6 Pt1 V4 . . 61.92(3) ?
V7 Pt1 V4 . . 61.13(3) ?
V9 Pt1 V4 . . 60.69(3) ?
V1 Pt1 V4 . . 90.58(3) ?
O21T V1 O12B . . 102.9(3) ?
O21T V1 O16B . . 102.5(3) ?
O12B V1 O16B . . 91.3(2) ?
O21T V1 O13B . . 104.3(3) ?
O12B V1 O13B . . 91.2(2) ?
O16B V1 O13B . . 151.8(2) ?
O21T V1 O7B . . 97.3(2) ?
O12B V1 O7B . . 159.8(2) ?
O16B V1 O7B . . 85.8(2) ?
O13B V1 O7B . . 82.2(2) ?
O21T V1 O1D . . 174.6(2) ?
O12B V1 O1D . . 82.5(2) ?
O16B V1 O1D . . 76.5(2) ?
O13B V1 O1D . . 75.9(2) ?
O7B V1 O1D . . 77.38(19) ?
O21T V1 V5 . . 135.1(2) ?
O12B V1 V5 . . 32.21(17) ?
O16B V1 V5 . . 84.60(17) ?
O13B V1 V5 . . 82.68(17) ?
O7B V1 V5 . . 127.61(16) ?
O1D V1 V5 . . 50.29(12) ?
O21T V1 Pt1 . . 136.0(2) ?
O12B V1 Pt1 . . 121.12(17) ?
O16B V1 Pt1 . . 77.65(16) ?
O13B V1 Pt1 . . 77.00(16) ?
O7B V1 Pt1 . . 38.78(15) ?
O1D V1 Pt1 . . 38.63(12) ?
V5 V1 Pt1 . . 88.92(4) ?
O22T V2 O9B . . 104.1(3) ?
O22T V2 O14B . . 103.9(3) ?
O9B V2 O14B . . 93.1(2) ?
O22T V2 O15B . . 104.7(3) ?
O9B V2 O15B . . 89.2(2) ?
O14B V2 O15B . . 149.8(2) ?
O22T V2 O8B . . 97.8(3) ?
O9B V2 O8B . . 158.1(2) ?
O14B V2 O8B . . 83.4(2) ?
O15B V2 O8B . . 83.3(2) ?
O22T V2 O2D . . 175.0(3) ?
O9B V2 O2D . . 80.9(2) ?
O14B V2 O2D . . 75.8(2) ?
O15B V2 O2D . . 74.9(2) ?
O8B V2 O2D . . 77.25(19) ?
O22T V2 V3 . . 135.9(2) ?
O9B V2 V3 . . 31.83(16) ?
O14B V2 V3 . . 84.70(17) ?
O15B V2 V3 . . 81.58(17) ?
O8B V2 V3 . . 126.31(15) ?
O2D V2 V3 . . 49.08(13) ?
O22T V2 Pt1 . . 136.4(2) ?
O9B V2 Pt1 . . 119.47(17) ?
O14B V2 Pt1 . . 76.32(16) ?
O15B V2 Pt1 . . 76.36(16) ?
O8B V2 Pt1 . . 38.68(14) ?
O2D V2 Pt1 . . 38.58(12) ?
V3 V2 Pt1 . . 87.65(4) ?
O23T V3 O9B . . 103.8(3) ?
O23T V3 O19B . . 105.1(3) ?
O9B V3 O19B . . 92.0(2) ?
O23T V3 O18B . . 102.5(3) ?
O9B V3 O18B . . 89.7(2) ?
O19B V3 O18B . . 151.1(2) ?
O23T V3 O10B . . 101.3(3) ?
O9B V3 O10B . . 154.8(2) ?
O19B V3 O10B . . 83.7(2) ?
O18B V3 O10B . . 82.6(2) ?
O23T V3 O2D . . 174.7(3) ?
O9B V3 O2D . . 81.0(2) ?
O19B V3 O2D . . 76.7(2) ?
O18B V3 O2D . . 75.1(2) ?
O10B V3 O2D . . 73.89(19) ?
O23T V3 V4 . . 131.2(2) ?
O9B V3 V4 . . 124.91(17) ?
O19B V3 V4 . . 77.94(17) ?
O18B V3 V4 . . 77.53(16) ?
O10B V3 V4 . . 29.94(15) ?
O2D V3 V4 . . 43.96(12) ?
O23T V3 V2 . . 135.5(2) ?
O9B V3 V2 . . 31.72(17) ?
O19B V3 V2 . . 84.66(17) ?
O18B V3 V2 . . 81.72(17) ?
O10B V3 V2 . . 123.10(16) ?
O2D V3 V2 . . 49.23(12) ?
V4 V3 V2 . . 93.19(5) ?
O23T V3 Na9 . . 60.4(2) ?
O9B V3 Na9 . . 76.93(19) ?
O19B V3 Na9 . . 157.87(19) ?
O18B V3 Na9 . . 49.40(18) ?
O10B V3 Na9 . . 114.31(18) ?
O2D V3 Na9 . . 119.39(16) ?
V4 V3 Na9 . . 124.12(10) ?
V2 V3 Na9 . . 94.90(10) ?
O10B V4 O11B . . 108.3(3) ?
O10B V4 O6C . . 98.3(2) ?
O11B V4 O6C . . 97.8(2) ?
O10B V4 O5C . . 98.0(2) ?
O11B V4 O5C . . 98.3(2) ?
O6C V4 O5C . . 152.2(2) ?
O10B V4 O2D . . 87.7(2) ?
O11B V4 O2D . . 163.9(2) ?
O6C V4 O2D . . 79.0(2) ?
O5C V4 O2D . . 79.2(2) ?
O10B V4 O1D . . 163.8(2) ?
O11B V4 O1D . . 87.8(2) ?
O6C V4 O1D . . 78.9(2) ?
O5C V4 O1D . . 79.2(2) ?
O2D V4 O1D . . 76.10(19) ?
O10B V4 V3 . . 37.78(18) ?
O11B V4 V3 . . 146.1(2) ?
O6C V4 V3 . . 88.88(15) ?
O5C V4 V3 . . 90.29(15) ?
O2D V4 V3 . . 49.98(14) ?
O1D V4 V3 . . 126.07(14) ?
O10B V4 Pt1 . . 125.93(18) ?
O11B V4 Pt1 . . 125.73(19) ?
O6C V4 Pt1 . . 75.88(15) ?
O5C V4 Pt1 . . 76.31(15) ?
O2D V4 Pt1 . . 38.18(14) ?
O1D V4 Pt1 . . 37.92(13) ?
V3 V4 Pt1 . . 88.15(4) ?
O24T V5 O17B . . 104.5(3) ?
O24T V5 O12B . . 105.9(3) ?
O17B V5 O12B . . 92.4(2) ?
O24T V5 O20B . . 103.6(3) ?
O17B V5 O20B . . 150.0(2) ?
O12B V5 O20B . . 89.8(2) ?
O24T V5 O11B . . 100.5(3) ?
O17B V5 O11B . . 83.9(2) ?
O12B V5 O11B . . 153.4(2) ?
O20B V5 O11B . . 81.0(2) ?
O24T V5 O1D . . 173.9(3) ?
O17B V5 O1D . . 76.0(2) ?
O12B V5 O1D . . 80.0(2) ?
O20B V5 O1D . . 74.98(19) ?
O11B V5 O1D . . 73.46(19) ?
O24T V5 V1 . . 137.9(2) ?
O17B V5 V1 . . 83.64(17) ?
O12B V5 V1 . . 31.96(16) ?
O20B V5 V1 . . 82.54(17) ?
O11B V5 V1 . . 121.53(15) ?
O1D V5 V1 . . 48.09(12) ?
O25T V6 O13B . . 104.8(3) ?
O25T V6 O17B . . 102.3(3) ?
O13B V6 O17B . . 94.0(2) ?
O25T V6 O3C . . 98.7(2) ?
O13B V6 O3C . . 91.9(2) ?
O17B V6 O3C . . 155.9(2) ?
O25T V6 O5C . . 100.9(3) ?
O13B V6 O5C . . 153.2(2) ?
O17B V6 O5C . . 88.0(2) ?
O3C V6 O5C . . 76.5(2) ?
O25T V6 O1D . . 175.2(2) ?
O13B V6 O1D . . 79.2(2) ?
O17B V6 O1D . . 79.8(2) ?
O3C V6 O1D . . 78.45(19) ?
O5C V6 O1D . . 74.86(19) ?
O25T V6 Pt1 . . 138.3(2) ?
O13B V6 Pt1 . . 79.13(17) ?
O17B V6 Pt1 . . 119.03(16) ?
O3C V6 Pt1 . . 39.77(14) ?
O5C V6 Pt1 . . 76.55(15) ?
O1D V6 Pt1 . . 39.24(12) ?
O25T V6 V7 . . 91.0(2) ?
O13B V6 V7 . . 131.65(17) ?
O17B V6 V7 . . 127.32(17) ?
O3C V6 V7 . . 40.04(15) ?
O5C V6 V7 . . 39.33(14) ?
O1D V6 V7 . . 84.38(13) ?
Pt1 V6 V7 . . 60.35(3) ?
O26T V7 O18B . . 102.9(3) ?
O26T V7 O14B . . 104.7(3) ?
O18B V7 O14B . . 94.4(2) ?
O26T V7 O5C . . 100.3(2) ?
O18B V7 O5C . . 90.7(2) ?
O14B V7 O5C . . 152.6(2) ?
O26T V7 O3C . . 98.2(3) ?
O18B V7 O3C . . 156.8(2) ?
O14B V7 O3C . . 89.3(2) ?
O5C V7 O3C . . 76.1(2) ?
O26T V7 O2D . . 174.8(2) ?
O18B V7 O2D . . 80.0(2) ?
O14B V7 O2D . . 79.2(2) ?
O5C V7 O2D . . 75.24(19) ?
O3C V7 O2D . . 78.27(19) ?
O26T V7 V6 . . 90.4(2) ?
O18B V7 V6 . . 130.40(17) ?
O14B V7 V6 . . 128.33(18) ?
O5C V7 V6 . . 39.71(15) ?
O3C V7 V6 . . 39.24(14) ?
O2D V7 V6 . . 84.51(13) ?
O26T V7 Pt1 . . 137.7(2) ?
O18B V7 Pt1 . . 119.17(18) ?
O14B V7 Pt1 . . 77.68(16) ?
O5C V7 Pt1 . . 76.32(14) ?
O3C V7 Pt1 . . 39.57(14) ?
O2D V7 Pt1 . . 39.22(13) ?
V6 V7 Pt1 . . 59.79(3) ?
O27T V8 O15B . . 104.2(3) ?
O27T V8 O19B . . 102.8(3) ?
O15B V8 O19B . . 94.1(2) ?
O27T V8 O4C . . 98.2(3) ?
O15B V8 O4C . . 92.4(2) ?
O19B V8 O4C . . 155.8(2) ?
O27T V8 O6C . . 101.4(3) ?
O15B V8 O6C . . 153.1(2) ?
O19B V8 O6C . . 88.1(2) ?
O4C V8 O6C . . 75.9(2) ?
O27T V8 O2D . . 175.0(2) ?
O15B V8 O2D . . 79.8(2) ?
O19B V8 O2D . . 79.7(2) ?
O4C V8 O2D . . 78.5(2) ?
O6C V8 O2D . . 74.26(19) ?
O27T V8 Pt1 . . 137.5(2) ?
O15B V8 Pt1 . . 79.50(18) ?
O19B V8 Pt1 . . 119.27(18) ?
O4C V8 Pt1 . . 39.58(14) ?
O6C V8 Pt1 . . 76.10(15) ?
O2D V8 Pt1 . . 39.60(13) ?
O28T V9 O20B . . 103.0(3) ?
O28T V9 O16B . . 104.0(3) ?
O20B V9 O16B . . 94.6(2) ?
O28T V9 O6C . . 100.5(3) ?
O20B V9 O6C . . 91.2(2) ?
O16B V9 O6C . . 152.8(2) ?
O28T V9 O4C . . 98.4(2) ?
O20B V9 O4C . . 156.8(2) ?
O16B V9 O4C . . 88.8(2) ?
O6C V9 O4C . . 76.0(2) ?
O28T V9 O1D . . 174.6(2) ?
O20B V9 O1D . . 80.9(2) ?
O16B V9 O1D . . 79.2(2) ?
O6C V9 O1D . . 75.5(2) ?
O4C V9 O1D . . 77.26(19) ?
O28T V9 Pt1 . . 137.3(2) ?
O20B V9 Pt1 . . 119.51(17) ?
O16B V9 Pt1 . . 78.31(16) ?
O6C V9 Pt1 . . 75.68(15) ?
O4C V9 Pt1 . . 38.97(14) ?
O1D V9 Pt1 . . 38.65(12) ?
Pt1 O1D V4 . . 99.4(2) ?
Pt1 O1D V9 . . 95.6(2) ?
V4 O1D V9 . . 91.78(19) ?
Pt1 O1D V6 . . 93.9(2) ?
V4 O1D V6 . . 93.01(19) ?
V9 O1D V6 . . 168.5(2) ?
Pt1 O1D V1 . . 93.5(2) ?
V4 O1D V1 . . 167.1(2) ?
V9 O1D V1 . . 86.79(17) ?
V6 O1D V1 . . 86.21(17) ?
Pt1 O1D V5 . . 175.0(3) ?
V4 O1D V5 . . 85.52(18) ?
V9 O1D V5 . . 85.31(17) ?
V6 O1D V5 . . 84.66(17) ?
V1 O1D V5 . . 81.62(16) ?
Pt1 O2D V4 . . 99.5(2) ?
Pt1 O2D V7 . . 94.8(2) ?
V4 O2D V7 . . 92.8(2) ?
Pt1 O2D V8 . . 93.6(2) ?
V4 O2D V8 . . 93.51(19) ?
V7 O2D V8 . . 168.6(2) ?
Pt1 O2D V3 . . 174.3(3) ?
V4 O2D V3 . . 86.07(18) ?
V7 O2D V3 . . 85.94(17) ?
V8 O2D V3 . . 85.00(18) ?
Pt1 O2D V2 . . 92.8(2) ?
V4 O2D V2 . . 167.7(3) ?
V7 O2D V2 . . 85.56(17) ?
V8 O2D V2 . . 86.25(18) ?
V3 O2D V2 . . 81.69(16) ?
V6 O3C Pt1 . . 101.0(2) ?
V6 O3C V7 . . 100.7(2) ?
Pt1 O3C V7 . . 100.6(2) ?
Pt1 O4C V8 . . 100.5(2) ?
Pt1 O4C V9 . . 101.0(2) ?
V8 O4C V9 . . 99.9(2) ?
V4 O5C V7 . . 108.9(2) ?
V4 O5C V6 . . 109.7(2) ?
V7 O5C V6 . . 101.0(2) ?
V4 O6C V9 . . 109.3(2) ?
V4 O6C V8 . . 109.8(2) ?
V9 O6C V8 . . 102.2(2) ?
Pt1 O7B V1 . . 101.4(2) ?
Pt1 O7B H7 . . 115(6) ?
V1 O7B H7 . . 108(6) ?
Pt1 O8B V2 . . 101.5(2) ?
Pt1 O8B H8 . . 100(6) ?
V2 O8B H8 . . 128(6) ?
V2 O9B V3 . . 116.5(3) ?
V4 O10B V3 . . 112.3(3) ?
V4 O11B V5 . . 113.2(3) ?
V1 O12B V5 . . 115.8(3) ?
V6 O13B V1 . . 117.5(3) y
V2 O14B V7 . . 117.6(3) y
V8 O15B V2 . . 118.1(3) y
V8 O15B O50T . . 106.1(2) ?
V2 O15B O50T . . 129.2(3) ?
V9 O16B V1 . . 115.7(3) y
V5 O17B V6 . . 118.3(3) y
V7 O18B V3 . . 118.2(3) y
V3 O19B V8 . . 117.3(3) y
V9 O20B V5 . . 117.9(3) y
O29D Pt2 O30D . . 85.5(2) ?
O29D Pt2 O32C . . 85.2(2) ?
O30D Pt2 O32C . . 85.7(2) ?
O29D Pt2 O35B . . 87.8(2) ?
O30D Pt2 O35B . . 173.2(2) ?
O32C Pt2 O35B . . 94.9(2) ?
O29D Pt2 O31C . . 85.7(2) ?
O30D Pt2 O31C . . 85.2(2) ?
O32C Pt2 O31C . . 167.6(2) ?
O35B Pt2 O31C . . 93.2(2) ?
O29D Pt2 O36B . . 173.7(2) ?
O30D Pt2 O36B . . 88.2(2) ?
O32C Pt2 O36B . . 95.0(2) ?
O35B Pt2 O36B . . 98.5(2) ?
O31C Pt2 O36B . . 93.1(2) ?
O29D Pt2 V17 . . 90.02(14) ?
O30D Pt2 V17 . . 46.60(15) ?
O32C Pt2 V17 . . 39.82(14) ?
O35B Pt2 V17 . . 134.64(15) ?
O31C Pt2 V17 . . 131.80(14) ?
O36B Pt2 V17 . . 86.12(15) ?
O29D Pt2 V15 . . 47.45(15) ?
O30D Pt2 V15 . . 88.06(15) ?
O32C Pt2 V15 . . 132.61(15) ?
O35B Pt2 V15 . . 86.57(15) ?
O31C Pt2 V15 . . 38.63(14) ?
O36B Pt2 V15 . . 131.77(15) ?
V17 Pt2 V15 . . 123.17(3) ?
O29D Pt2 V16 . . 90.58(15) ?
O30D Pt2 V16 . . 46.23(15) ?
O32C Pt2 V16 . . 131.88(14) ?
O35B Pt2 V16 . . 132.89(15) ?
O31C Pt2 V16 . . 39.78(14) ?
O36B Pt2 V16 . . 84.62(15) ?
V17 Pt2 V16 . . 92.42(3) ?
V15 Pt2 V16 . . 59.37(3) ?
O29D Pt2 V18 . . 45.50(15) ?
O30D Pt2 V18 . . 87.66(15) ?
O32C Pt2 V18 . . 39.97(15) ?
O35B Pt2 V18 . . 88.41(15) ?
O31C Pt2 V18 . . 131.12(14) ?
O36B Pt2 V18 . . 134.92(15) ?
V17 Pt2 V18 . . 59.56(3) ?
V15 Pt2 V18 . . 92.92(3) ?
V16 Pt2 V18 . . 121.99(4) ?
O29D Pt2 V10 . . 47.89(14) ?
O30D Pt2 V10 . . 133.33(15) ?
O32C Pt2 V10 . . 91.75(15) ?
O35B Pt2 V10 . . 39.90(15) ?
O31C Pt2 V10 . . 88.43(14) ?
O36B Pt2 V10 . . 138.32(15) ?
V17 Pt2 V10 . . 122.46(4) ?
V15 Pt2 V10 . . 60.42(3) ?
V16 Pt2 V10 . . 119.75(4) ?
V18 Pt2 V10 . . 62.92(3) ?
O29D Pt2 V11 . . 134.82(15) ?
O30D Pt2 V11 . . 49.32(15) ?
O32C Pt2 V11 . . 90.33(15) ?
O35B Pt2 V11 . . 137.40(15) ?
O31C Pt2 V11 . . 90.06(14) ?
O36B Pt2 V11 . . 38.92(15) ?
V17 Pt2 V11 . . 60.53(4) ?
V15 Pt2 V11 . . 119.55(4) ?
V16 Pt2 V11 . . 60.19(3) ?
V18 Pt2 V11 . . 120.09(3) ?
V10 Pt2 V11 . . 176.76(4) ?
O49T V10 O41B . . 105.2(3) ?
O49T V10 O40B . . 104.0(3) ?
O41B V10 O40B . . 93.0(2) ?
O49T V10 O44B . . 102.9(3) ?
O41B V10 O44B . . 150.8(2) ?
O40B V10 O44B . . 87.8(2) ?
O49T V10 O35B . . 97.7(3) ?
O41B V10 O35B . . 85.0(2) ?
O40B V10 O35B . . 157.9(2) ?
O44B V10 O35B . . 83.5(2) ?
O49T V10 O29D . . 174.4(3) ?
O41B V10 O29D . . 77.4(2) ?
O40B V10 O29D . . 80.7(2) ?
O44B V10 O29D . . 73.9(2) ?
O35B V10 O29D . . 77.41(19) ?
O49T V10 V14 . . 135.4(2) ?
O41B V10 V14 . . 83.73(17) ?
O40B V10 V14 . . 31.43(16) ?
O44B V10 V14 . . 81.89(17) ?
O35B V10 V14 . . 126.73(15) ?
O29D V10 V14 . . 49.32(13) ?
O49T V10 Pt2 . . 136.6(2) ?
O41B V10 Pt2 . . 77.74(16) ?
O40B V10 Pt2 . . 119.20(17) ?
O44B V10 Pt2 . . 76.50(16) ?
O35B V10 Pt2 . . 38.88(14) ?
O29D V10 Pt2 . . 38.55(13) ?
V14 V10 Pt2 . . 87.86(4) ?
O50T V11 O37B . . 102.3(3) ?
O50T V11 O42B . . 103.7(3) ?
O37B V11 O42B . . 91.4(2) ?
O50T V11 O43B . . 104.1(3) ?
O37B V11 O43B . . 90.0(2) ?
O42B V11 O43B . . 151.2(2) ?
O50T V11 O36B . . 99.6(3) ?
O37B V11 O36B . . 158.1(2) ?
O42B V11 O36B . . 83.3(2) ?
O43B V11 O36B . . 84.7(2) ?
O50T V11 O30D . . 176.9(3) ?
O37B V11 O30D . . 80.8(2) ?
O42B V11 O30D . . 75.7(2) ?
O43B V11 O30D . . 76.2(2) ?
O36B V11 O30D . . 77.27(19) ?
O50T V11 Pt2 . . 138.2(2) ?
O37B V11 Pt2 . . 119.53(17) ?
O42B V11 Pt2 . . 77.15(16) ?
O43B V11 Pt2 . . 77.21(16) ?
O36B V11 Pt2 . . 38.53(15) ?
O30D V11 Pt2 . . 38.74(12) ?
O51T V12 O37B . . 105.4(3) ?
O51T V12 O46B . . 104.2(3) ?
O37B V12 O46B . . 91.9(2) ?
O51T V12 O47B . . 104.1(3) ?
O37B V12 O47B . . 91.5(2) ?
O46B V12 O47B . . 149.5(2) ?
O51T V12 O38B . . 100.7(3) ?
O37B V12 O38B . . 153.9(2) ?
O46B V12 O38B . . 82.4(2) ?
O47B V12 O38B . . 81.4(2) ?
O51T V12 O30D . . 173.4(3) ?
O37B V12 O30D . . 81.2(2) ?
O46B V12 O30D . . 75.2(2) ?
O47B V12 O30D . . 75.5(2) ?
O38B V12 O30D . . 72.73(19) ?
O38B V13 O39B . . 108.8(3) ?
O38B V13 O33C . . 99.2(2) ?
O39B V13 O33C . . 97.2(2) ?
O38B V13 O34C . . 98.1(2) ?
O39B V13 O34C . . 97.4(2) ?
O33C V13 O34C . . 152.3(2) ?
O38B V13 O30D . . 89.0(2) ?
O39B V13 O30D . . 162.2(2) ?
O33C V13 O30D . . 79.4(2) ?
O34C V13 O30D . . 79.5(2) ?
O38B V13 O29D . . 164.9(2) ?
O39B V13 O29D . . 86.3(2) ?
O33C V13 O29D . . 79.6(2) ?
O34C V13 O29D . . 78.1(2) ?
O30D V13 O29D . . 75.97(19) ?
O38B V13 Pt2 . . 126.97(19) ?
O39B V13 Pt2 . . 124.23(18) ?
O33C V13 Pt2 . . 76.42(16) ?
O34C V13 Pt2 . . 75.92(16) ?
O30D V13 Pt2 . . 38.00(13) ?
O29D V13 Pt2 . . 37.97(13) ?
O52T V14 O40B . . 103.9(3) ?
O52T V14 O45B . . 103.4(3) ?
O40B V14 O45B . . 91.3(2) ?
O52T V14 O48B . . 103.8(3) ?
O40B V14 O48B . . 90.9(2) ?
O45B V14 O48B . . 151.2(2) ?
O52T V14 O39B . . 101.8(3) ?
O40B V14 O39B . . 154.3(2) ?
O45B V14 O39B . . 83.7(2) ?
O48B V14 O39B . . 82.0(2) ?
O52T V14 O29D . . 176.2(3) ?
O40B V14 O29D . . 79.9(2) ?
O45B V14 O29D . . 76.9(2) ?
O48B V14 O29D . . 75.3(2) ?
O39B V14 O29D . . 74.43(19) ?
O52T V14 V10 . . 135.7(2) ?
O40B V14 V10 . . 31.87(17) ?
O45B V14 V10 . . 82.04(17) ?
O48B V14 V10 . . 84.85(17) ?
O39B V14 V10 . . 122.54(16) ?
O29D V14 V10 . . 48.14(12) ?
O53T V15 O45B . . 102.3(3) ?
O53T V15 O41B . . 103.9(3) ?
O45B V15 O41B . . 92.5(2) ?
O53T V15 O33C . . 102.1(3) ?
O45B V15 O33C . . 90.3(2) ?
O41B V15 O33C . . 152.6(2) ?
O53T V15 O31C . . 100.0(3) ?
O45B V15 O31C . . 156.3(2) ?
O41B V15 O31C . . 89.7(2) ?
O33C V15 O31C . . 77.4(2) ?
O53T V15 O29D . . 177.4(2) ?
O45B V15 O29D . . 79.6(2) ?
O41B V15 O29D . . 77.7(2) ?
O33C V15 O29D . . 76.0(2) ?
O31C V15 O29D . . 77.85(19) ?
O53T V15 V16 . . 91.9(2) ?
O45B V15 V16 . . 130.58(17) ?
O41B V15 V16 . . 129.82(17) ?
O33C V15 V16 . . 40.32(15) ?
O31C V15 V16 . . 40.33(15) ?
O29D V15 V16 . . 85.47(13) ?
O53T V15 Pt2 . . 139.1(2) ?
O45B V15 Pt2 . . 118.55(17) ?
O41B V15 Pt2 . . 78.08(16) ?
O33C V15 Pt2 . . 76.71(15) ?
O31C V15 Pt2 . . 39.20(15) ?
O29D V15 Pt2 . . 38.98(13) ?
V16 V15 Pt2 . . 60.33(3) ?
O54T V16 O42B . . 104.9(3) ?
O54T V16 O46B . . 103.4(3) ?
O42B V16 O46B . . 94.8(2) ?
O54T V16 O31C . . 98.2(2) ?
O42B V16 O31C . . 91.3(2) ?
O46B V16 O31C . . 155.2(2) ?
O54T V16 O33C . . 99.6(3) ?
O42B V16 O33C . . 153.6(2) ?
O46B V16 O33C . . 88.8(2) ?
O31C V16 O33C . . 75.5(2) ?
O54T V16 O30D . . 173.3(2) ?
O42B V16 O30D . . 80.8(2) ?
O46B V16 O30D . . 79.4(2) ?
O31C V16 O30D . . 77.92(19) ?
O33C V16 O30D . . 74.2(2) ?
O54T V16 V15 . . 89.4(2) ?
O42B V16 V15 . . 130.56(17) ?
O46B V16 V15 . . 128.07(18) ?
O31C V16 V15 . . 39.37(14) ?
O33C V16 V15 . . 39.29(14) ?
O30D V16 V15 . . 84.14(13) ?
O54T V16 Pt2 . . 137.5(2) ?
O42B V16 Pt2 . . 79.19(17) ?
O46B V16 Pt2 . . 118.62(18) ?
O31C V16 Pt2 . . 39.41(14) ?
O33C V16 Pt2 . . 76.17(15) ?
O30D V16 Pt2 . . 39.23(12) ?
V15 V16 Pt2 . . 60.30(3) ?
O56T V17 O47B . . 102.2(3) ?
O56T V17 O43B . . 104.6(3) ?
O47B V17 O43B . . 95.4(2) ?
O56T V17 O32C . . 98.3(3) ?
O47B V17 O32C . . 156.0(2) ?
O43B V17 O32C . . 91.3(2) ?
O56T V17 O34C . . 99.4(3) ?
O47B V17 O34C . . 88.9(2) ?
O43B V17 O34C . . 154.1(2) ?
O32C V17 O34C . . 75.5(2) ?
O56T V17 O30D . . 173.4(3) ?
O47B V17 O30D . . 80.1(2) ?
O43B V17 O30D . . 81.3(2) ?
O32C V17 O30D . . 78.16(19) ?
O34C V17 O30D . . 74.30(19) ?
O56T V17 V18 . . 89.8(2) ?
O47B V17 V18 . . 126.52(18) ?
O43B V17 V18 . . 131.95(17) ?
O32C V17 V18 . . 40.86(15) ?
O34C V17 V18 . . 37.60(14) ?
O30D V17 V18 . . 83.91(13) ?
O56T V17 Pt2 . . 137.7(2) ?
O47B V17 Pt2 . . 119.53(17) ?
O43B V17 Pt2 . . 79.64(17) ?
O32C V17 Pt2 . . 39.42(14) ?
O34C V17 Pt2 . . 76.02(15) ?
O30D V17 Pt2 . . 39.42(12) ?
V18 V17 Pt2 . . 60.72(3) ?
O55T V18 O48B . . 105.3(3) ?
O55T V18 O44B . . 101.9(3) ?
O48B V18 O44B . . 92.8(2) ?
O55T V18 O34C . . 103.1(3) ?
O48B V18 O34C . . 92.5(2) ?
O44B V18 O34C . . 152.0(2) ?
O55T V18 O32C . . 96.5(3) ?
O48B V18 O32C . . 157.5(2) ?
O44B V18 O32C . . 88.1(2) ?
O34C V18 O32C . . 76.9(2) ?
O55T V18 O29D . . 173.5(3) ?
O48B V18 O29D . . 81.1(2) ?
O44B V18 O29D . . 76.8(2) ?
O34C V18 O29D . . 76.9(2) ?
O32C V18 O29D . . 77.16(19) ?
O55T V18 V17 . . 90.8(2) ?
O48B V18 V17 . . 132.26(18) ?
O44B V18 V17 . . 128.03(18) ?
O34C V18 V17 . . 39.74(15) ?
O32C V18 V17 . . 40.16(14) ?
O29D V18 V17 . . 85.18(13) ?
O55T V18 Pt2 . . 135.1(2) ?
O48B V18 Pt2 . . 119.60(18) ?
O44B V18 Pt2 . . 77.19(17) ?
O34C V18 Pt2 . . 76.33(16) ?
O32C V18 Pt2 . . 38.89(14) ?
O29D V18 Pt2 . . 38.49(13) ?
V17 V18 Pt2 . . 59.72(3) ?
Pt2 O29D V13 . . 98.2(2) ?
Pt2 O29D V18 . . 96.0(2) ?
V13 O29D V18 . . 90.60(19) ?
Pt2 O29D V15 . . 93.6(2) ?
V13 O29D V15 . . 90.63(19) ?
V18 O29D V15 . . 170.1(3) ?
Pt2 O29D V10 . . 93.6(2) ?
V13 O29D V10 . . 167.9(3) ?
V18 O29D V10 . . 91.21(18) ?
V15 O29D V10 . . 85.57(17) ?
Pt2 O29D V14 . . 175.8(3) ?
V13 O29D V14 . . 85.67(18) ?
V18 O29D V14 . . 85.54(18) ?
V15 O29D V14 . . 84.72(17) ?
V10 O29D V14 . . 82.54(16) ?
Pt2 O30D V13 . . 100.4(2) ?
Pt2 O30D V16 . . 94.5(2) ?
V13 O30D V16 . . 93.9(2) ?
Pt2 O30D V17 . . 94.0(2) ?
V13 O30D V17 . . 93.8(2) ?
V16 O30D V17 . . 167.3(2) ?
Pt2 O30D V11 . . 91.9(2) ?
V13 O30D V11 . . 167.7(2) ?
V16 O30D V11 . . 85.03(17) ?
V17 O30D V11 . . 85.29(17) ?
Pt2 O30D V12 . . 172.9(3) ?
V13 O30D V12 . . 86.73(18) ?
V16 O30D V12 . . 85.41(17) ?
V17 O30D V12 . . 84.97(16) ?
V11 O30D V12 . . 80.97(15) ?
V15 O31C Pt2 . . 102.2(2) ?
V15 O31C V16 . . 100.3(2) ?
Pt2 O31C V16 . . 100.8(2) ?
Pt2 O32C V17 . . 100.8(2) ?
Pt2 O32C V18 . . 101.1(2) ?
V17 O32C V18 . . 99.0(2) ?
V13 O33C V15 . . 110.5(3) ?
V13 O33C V16 . . 108.7(2) ?
V15 O33C V16 . . 100.4(2) ?
V13 O34C V18 . . 110.3(2) ?
V13 O34C V17 . . 108.4(2) ?
V18 O34C V17 . . 102.7(2) ?
Pt2 O35B V10 . . 101.2(2) ?
Pt2 O35B H35 . . 114(6) ?
V10 O35B H35 . . 112(6) ?
Pt2 O36B V11 . . 102.6(2) ?
Pt2 O36B H36 . . 115(6) ?
V11 O36B H36 . . 117(6) ?
V12 O37B V11 . . 117.1(3) ?
V13 O38B V12 . . 111.6(3) ?
V13 O39B V14 . . 113.6(3) ?
V14 O40B V10 . . 116.7(3) ?
V10 O41B V15 . . 118.0(3) y
V16 O42B V11 . . 117.2(3) y
V17 O43B V11 . . 116.0(3) y
V18 O44B V10 . . 116.6(3) y
V18 O44B H44 . . 129(6) ?
V10 O44B H44 . . 114(6) ?
V15 O45B V14 . . 118.3(3) y
V16 O46B V12 . . 118.4(3) y
V17 O47B V12 . . 117.7(3) y
V18 O48B V14 . . 117.5(3) y
V11 O50T O15B . . 118.8(3) ?
O29W Na1 O27W . . 100.4(3) ?
O29W Na1 O12W . . 96.9(2) ?
O27W Na1 O12W . . 93.8(3) ?
O29W Na1 O1W . . 165.5(3) ?
O27W Na1 O1W . . 86.1(3) ?
O12W Na1 O1W . . 95.6(3) ?
O29W Na1 O28W . . 83.7(3) ?
O27W Na1 O28W . . 85.7(3) ?
O12W Na1 O28W . . 179.3(3) ?
O1W Na1 O28W . . 83.9(3) ?
O29W Na1 O2W . . 83.8(2) ?
O27W Na1 O2W . . 147.5(3) ?
O12W Na1 O2W . . 117.8(3) ?
O1W Na1 O2W . . 83.9(3) ?
O28W Na1 O2W . . 62.6(3) ?
O3W Na2 O30W . . 97.7(3) ?
O3W Na2 O31W . . 165.1(3) ?
O30W Na2 O31W . . 90.3(2) ?
O3W Na2 O13W . . 85.3(3) ?
O30W Na2 O13W . . 175.3(3) ?
O31W Na2 O13W . . 86.0(2) ?
O3W Na2 O6W . . 84.5(3) ?
O30W Na2 O6W . . 90.2(2) ?
O31W Na2 O6W . . 82.9(2) ?
O13W Na2 O6W . . 86.4(2) ?
O3W Na2 O12W . . 101.4(3) ?
O30W Na2 O12W . . 90.3(2) ?
O31W Na2 O12W . . 91.2(2) ?
O13W Na2 O12W . . 92.8(2) ?
O6W Na2 O12W . . 174.0(2) ?
O5W Na3 O13W . . 93.8(3) ?
O5W Na3 O4W . . 107.2(3) ?
O13W Na3 O4W . . 101.7(2) ?
O5W Na3 O14W . . 173.2(3) ?
O13W Na3 O14W . . 83.7(2) ?
O4W Na3 O14W . . 79.6(2) ?
O5W Na3 O17W . . 93.2(3) ?
O13W Na3 O17W . . 167.2(3) ?
O4W Na3 O17W . . 86.4(2) ?
O14W Na3 O17W . . 88.2(2) ?
O5W Na3 O6W . . 93.6(2) ?
O13W Na3 O6W . . 86.1(2) ?
O4W Na3 O6W . . 157.1(3) ?
O14W Na3 O6W . . 80.0(2) ?
O17W Na3 O6W . . 82.8(2) ?
O8W Na4 O22W . . 95.2(2) ?
O8W Na4 O20W . . 96.8(3) ?
O22W Na4 O20W . . 87.9(2) ?
O8W Na4 O33W . . 106.4(3) ?
O22W Na4 O33W . . 98.9(2) ?
O20W Na4 O33W . . 155.0(2) ?
O8W Na4 O18W . . 91.8(2) ?
O22W Na4 O18W . . 169.3(2) ?
O20W Na4 O18W . . 83.3(2) ?
O33W Na4 O18W . . 86.8(2) ?
O8W Na4 O19W . . 176.3(3) ?
O22W Na4 O19W . . 83.1(2) ?
O20W Na4 O19W . . 79.8(2) ?
O33W Na4 O19W . . 77.2(2) ?
O18W Na4 O19W . . 89.4(2) ?
O9W Na5 O10W . . 179.4(3) ?
O9W Na5 O22W . . 88.5(2) ?
O10W Na5 O22W . . 92.2(3) ?
O9W Na5 O20W . . 84.9(2) ?
O10W Na5 O20W . . 95.0(3) ?
O22W Na5 O20W . . 88.2(2) ?
O9W Na5 O23W . . 88.6(2) ?
O10W Na5 O23W . . 91.5(3) ?
O22W Na5 O23W . . 92.0(2) ?
O20W Na5 O23W . . 173.5(2) ?
O9W Na5 O21W . . 85.8(3) ?
O10W Na5 O21W . . 93.6(3) ?
O22W Na5 O21W . . 174.3(2) ?
O20W Na5 O21W . . 91.7(2) ?
O23W Na5 O21W . . 87.5(2) ?
O23W Na6 O11W . . 166.4(3) ?
O23W Na6 O25W . . 91.9(2) ?
O11W Na6 O25W . . 87.3(3) ?
O23W Na6 O21W . . 88.7(2) ?
O11W Na6 O21W . . 94.2(2) ?
O25W Na6 O21W . . 171.0(3) ?
O23W Na6 O24W . . 86.0(2) ?
O11W Na6 O24W . . 81.0(3) ?
O25W Na6 O24W . . 104.2(3) ?
O21W Na6 O24W . . 84.8(3) ?
O23W Na6 O34W . . 99.5(3) ?
O11W Na6 O34W . . 93.9(3) ?
O25W Na6 O34W . . 83.6(3) ?
O21W Na6 O34W . . 87.5(3) ?
O24W Na6 O34W . . 170.4(3) ?
O7W Na7 O14W . . 78.9(2) ?
O7W Na7 O15W . . 170.2(3) ?
O14W Na7 O15W . . 94.0(2) ?
O7W Na7 O16W . . 106.5(2) ?
O14W Na7 O16W . . 94.8(2) ?
O15W Na7 O16W . . 80.7(2) ?
O7W Na7 O17W . . 92.0(2) ?
O14W Na7 O17W . . 87.8(2) ?
O15W Na7 O17W . . 80.9(2) ?
O16W Na7 O17W . . 161.5(3) ?
O7W Na7 O22T . 1_655 86.9(2) ?
O14W Na7 O22T . 1_655 165.3(2) ?
O15W Na7 O22T . 1_655 100.5(2) ?
O16W Na7 O22T . 1_655 85.5(2) ?
O17W Na7 O22T . 1_655 96.5(2) ?
O19W Na8 O49T . 1_455 166.9(2) ?
O19W Na8 O16W . 1_455 94.8(2) ?
O49T Na8 O16W 1_455 1_455 96.9(2) ?
O19W Na8 O32W . . 84.5(2) ?
O49T Na8 O32W 1_455 . 85.0(2) ?
O16W Na8 O32W 1_455 . 169.4(3) ?
O19W Na8 O15W . 1_455 92.8(2) ?
O49T Na8 O15W 1_455 1_455 83.3(2) ?
O16W Na8 O15W 1_455 1_455 80.5(2) ?
O32W Na8 O15W . 1_455 110.1(3) ?
O19W Na8 O18W . . 90.8(2) ?
O49T Na8 O18W 1_455 . 96.8(2) ?
O16W Na8 O18W 1_455 . 81.1(2) ?
O32W Na8 O18W . . 88.3(3) ?
O15W Na8 O18W 1_455 . 161.5(3) ?
O24W Na9 O26W 2_676 . 114.8(4) ?
O24W Na9 O26W 2_676 2_566 88.6(3) ?
O26W Na9 O26W . 2_566 90.2(3) ?
O24W Na9 O25W 2_676 1_445 158.6(3) ?
O26W Na9 O25W . 1_445 86.1(3) ?
O26W Na9 O25W 2_566 1_445 86.9(3) ?
O24W Na9 O18B 2_676 . 77.0(3) ?
O26W Na9 O18B . . 94.9(3) ?
O26W Na9 O18B 2_566 . 165.5(3) ?
O25W Na9 O18B 1_445 . 107.0(3) ?
O24W Na9 O23T 2_676 . 93.2(3) ?
O26W Na9 O23T . . 138.4(3) ?
O26W Na9 O23T 2_566 . 122.2(3) ?
O25W Na9 O23T 1_445 . 71.8(2) ?
O18B Na9 O23T . . 60.72(19) ?
H1A O1W H1B . . 100(4) ?
H2A O2W H2B . . 101(4) ?
H3A O3W H3B . . 107(5) ?
H4A O4W H4B . . 114(5) ?
H5A O5W H5B . . 106(5) ?
H6A O6W H6B . . 110(5) ?
H7A O7W H7B . . 116(5) ?
H8A O8W H8B . . 110(5) ?
H9A O9W H9B . . 111(5) ?
H10A O10W H10B . . 103(5) ?
H11A O11W H11B . . 104(4) ?
H12A O12W H12B . . 107.5 ?
H13A O13W H13B . . 110.2 ?
H14A O14W H14B . . 110.6 ?
H15A O15W H15B . . 109.6 ?
H16A O16W H16B . . 109.6 ?
H17A O17W H17B . . 110.7 ?
H18A O18W H18B . . 111.0 ?
H19A O19W H19B . . 110.8 ?
H20A O20W H20B . . 110.7 ?
H21A O21W H21B . . 110.7 ?
H22A O22W H22B . . 110.6 ?
H23A O23W H23B . . 110.6 ?
H24A O24W H24B . . 107.6 ?
H25A O25W H25B . . 106.3 ?
H26A O26W H26B . . 110.9 ?
H28A O28W H28B . . 109.5 ?
H29A O29W H29B . . 109.5 ?
H30A O30W H30B . . 109.5 ?
H31A O31W H31B . . 109.5 ?
H32A O32W H32B . . 109.5 ?
H33A O33W H33B . . 109.5 ?
H34A O34W H34B . . 109.5 ?

loop_
_geom_bond_atom_site_label_1
_geom_bond_atom_site_label_2
_geom_bond_site_symmetry_2
_geom_bond_distance
_geom_bond_publ_flag
Pt1 O1D . 1.970(5) ?
Pt1 O2D . 1.982(5) ?
Pt1 O4C . 2.012(5) ?
Pt1 O7B . 2.012(5) y
Pt1 O3C . 2.025(5) ?
Pt1 O8B . 2.025(5) y
Pt1 V8 . 3.1038(14) ?
Pt1 V6 . 3.1065(13) ?
Pt1 V7 . 3.1239(13) ?
Pt1 V9 . 3.1393(13) ?
Pt1 V1 . 3.1495(13) ?
Pt1 V4 . 3.1627(13) ?
V1 O21T . 1.603(5) ?
V1 O12B . 1.830(5) y
V1 O16B . 1.882(5) y
V1 O13B . 1.882(5) y
V1 O7B . 2.058(5) y
V1 O1D . 2.340(5) ?
V1 V5 . 3.1109(19) ?
V2 O22T . 1.604(5) ?
V2 O9B . 1.832(6) ?
V2 O14B . 1.841(6) y
V2 O15B . 1.904(5) y
V2 O8B . 2.076(5) y
V2 O2D . 2.387(5) ?
V2 V3 . 3.1190(19) ?
V3 O23T . 1.595(6) ?
V3 O9B . 1.837(5) ?
V3 O19B . 1.840(5) y
V3 O18B . 1.883(6) y
V3 O10B . 2.054(5) y
V3 O2D . 2.382(5) ?
V3 V4 . 3.1027(18) ?
V4 O10B . 1.674(5) ?
V4 O11B . 1.675(5) y
V4 O6C . 1.916(5) ?
V4 O5C . 1.922(5) ?
V4 O2D . 2.159(5) ?
V4 O1D . 2.174(5) ?
V5 O24T . 1.578(6) ?
V5 O17B . 1.838(5) y
V5 O12B . 1.842(6) y
V5 O20B . 1.896(5) y
V5 O11B . 2.059(5) y
V5 O1D . 2.419(5) ?
V6 O25T . 1.602(5) ?
V6 O13B . 1.805(5) y
V6 O17B . 1.843(5) y
V6 O3C . 2.001(5) ?
V6 O5C . 2.023(5) ?
V6 O1D . 2.271(5) ?
V6 V7 . 3.1090(18) ?
V7 O26T . 1.610(5) ?
V7 O18B . 1.802(5) y
V7 O14B . 1.847(5) y
V7 O5C . 2.007(5) ?
V7 O3C . 2.036(5) ?
V7 O2D . 2.255(5) ?
V8 O27T . 1.599(6) ?
V8 O15B . 1.808(5) y
V8 O19B . 1.840(5) y
V8 O4C . 2.024(5) ?
V8 O6C . 2.026(5) ?
V8 O2D . 2.268(5) ?
V9 O28T . 1.603(5) ?
V9 O20B . 1.805(5) y
V9 O16B . 1.851(5) y
V9 O6C . 1.987(5) ?
V9 O4C . 2.056(5) ?
V9 O1D . 2.260(5) ?
O7B H7 . 0.85(3) ?
O8B H8 . 0.86(3) ?
O15B O50T . 2.889(8) ?
O18B Na9 . 2.498(7) ?
O22T Na7 1_455 2.454(6) ?
O23T Na9 . 2.847(7) ?
Pt2 O29D . 1.966(5) ?
Pt2 O30D . 1.980(5) ?
Pt2 O32C . 2.010(5) ?
Pt2 O35B . 2.015(5) y
Pt2 O31C . 2.017(5) ?
Pt2 O36B . 2.017(5) y
Pt2 V17 . 3.1101(13) ?
Pt2 V15 . 3.1193(13) ?
Pt2 V16 . 3.1202(13) ?
Pt2 V18 . 3.1413(14) ?
Pt2 V10 . 3.1485(13) ?
Pt2 V11 . 3.1613(13) ?
V10 O49T . 1.590(6) ?
V10 O41B . 1.820(5) y
V10 O40B . 1.841(6) ?
V10 O44B . 1.950(6) y
V10 O35B . 2.059(5) y
V10 O29D . 2.340(5) ?
V10 V14 . 3.1158(19) ?
V11 O50T . 1.585(6) ?
V11 O37B . 1.846(5) ?
V11 O42B . 1.882(5) y
V11 O43B . 1.905(6) y
V11 O36B . 2.035(5) y
V11 O30D . 2.399(5) ?
V12 O51T . 1.596(5) ?
V12 O37B . 1.813(6) ?
V12 O46B . 1.853(5) y
V12 O47B . 1.869(6) y
V12 O38B . 2.103(5) y
V12 O30D . 2.408(5) ?
V13 O38B . 1.666(5) y
V13 O39B . 1.683(5) y
V13 O33C . 1.919(5) ?
V13 O34C . 1.929(5) ?
V13 O30D . 2.136(5) ?
V13 O29D . 2.215(5) ?
V14 O52T . 1.583(6) ?
V14 O40B . 1.819(5) ?
V14 O45B . 1.854(5) y
V14 O48B . 1.904(5) y
V14 O39B . 2.048(5) y
V14 O29D . 2.383(5) ?
V15 O53T . 1.591(5) ?
V15 O45B . 1.824(5) y
V15 O41B . 1.859(5) y
V15 O33C . 1.989(5) ?
V15 O31C . 1.992(5) ?
V15 O29D . 2.302(5) ?
V15 V16 . 3.0899(18) ?
V16 O54T . 1.603(5) ?
V16 O42B . 1.808(5) y
V16 O46B . 1.834(5) y
V16 O31C . 2.032(5) ?
V16 O33C . 2.033(5) ?
V16 O30D . 2.260(5) ?
V17 O56T . 1.601(5) ?
V17 O47B . 1.821(5) y
V17 O43B . 1.822(6) y
V17 O32C . 2.027(5) ?
V17 O34C . 2.035(5) ?
V17 O30D . 2.265(5) ?
V17 V18 . 3.1050(18) ?
V18 O55T . 1.603(6) ?
V18 O48B . 1.779(5) y
V18 O44B . 1.907(5) y
V18 O34C . 1.942(5) ?
V18 O32C . 2.057(5) ?
V18 O29D . 2.253(5) ?
O35B H35 . 0.85(3) ?
O36B H36 . 0.84(3) ?
O44B H44 . 0.84(3) ?
O49T Na8 1_655 2.420(7) ?
Na1 O29W . 2.353(7) ?
Na1 O27W . 2.360(9) ?
Na1 O12W . 2.379(7) ?
Na1 O1W . 2.421(8) ?
Na1 O28W . 2.448(8) ?
Na1 O2W . 2.742(9) ?
Na2 O3W . 2.361(7) ?
Na2 O30W . 2.364(7) ?
Na2 O31W . 2.372(7) ?
Na2 O13W . 2.378(6) ?
Na2 O6W . 2.425(7) ?
Na2 O12W . 2.488(7) ?
Na2 Na3 . 3.506(4) ?
Na3 O5W . 2.355(7) ?
Na3 O13W . 2.387(6) ?
Na3 O4W . 2.399(7) ?
Na3 O14W . 2.407(6) ?
Na3 O17W . 2.409(7) ?
Na3 O6W . 2.429(7) ?
Na4 O8W . 2.358(8) ?
Na4 O22W . 2.387(6) ?
Na4 O20W . 2.397(7) ?
Na4 O33W . 2.400(7) ?
Na4 O18W . 2.436(6) ?
Na4 O19W . 2.441(6) ?
Na5 O9W . 2.339(7) ?
Na5 O10W . 2.357(8) ?
Na5 O22W . 2.382(6) ?
Na5 O20W . 2.389(6) ?
Na5 O23W . 2.418(6) ?
Na5 O21W . 2.425(7) ?
Na5 H10B . 2.59(12) ?
Na6 O23W . 2.375(7) ?
Na6 O11W . 2.380(7) ?
Na6 O25W . 2.390(7) ?
Na6 O21W . 2.417(7) ?
Na6 O24W . 2.436(8) ?
Na6 O34W . 2.444(8) ?
Na7 O7W . 2.385(7) ?
Na7 O14W . 2.399(6) ?
Na7 O15W . 2.419(7) ?
Na7 O16W . 2.432(7) ?
Na7 O17W . 2.432(7) ?
Na7 O22T 1_655 2.454(6) ?
Na8 O19W . 2.373(6) ?
Na8 O49T 1_455 2.420(7) ?
Na8 O16W 1_455 2.428(7) ?
Na8 O32W . 2.428(8) ?
Na8 O15W 1_455 2.431(7) ?
Na8 O18W . 2.444(7) ?
Na9 O24W 2_676 2.204(11) ?
Na9 O26W . 2.319(9) ?
Na9 O26W 2_566 2.395(10) ?
Na9 O25W 1_445 2.410(9) ?
O1W H1A . 0.92(3) ?
O1W H1B . 0.90(3) ?
O2W H2A . 0.90(3) ?
O2W H2B . 0.88(3) ?
O3W H3A . 0.86(3) ?
O3W H3B . 0.87(3) ?
O4W H4A . 0.84(3) ?
O4W H4B . 0.84(3) ?
O5W H5A . 0.87(3) ?
O5W H5B . 0.86(3) ?
O6W H6A . 0.85(3) ?
O6W H6B . 0.84(3) ?
O7W H7A . 0.83(3) ?
O7W H7B . 0.84(3) ?
O8W H8A . 0.86(3) ?
O8W H8B . 0.85(3) ?
O9W H9A . 0.85(3) ?
O9W H9B . 0.84(3) ?
O10W H10A . 0.88(3) ?
O10W H10B . 0.87(3) ?
O11W H11A . 0.87(3) ?
O11W H11B . 0.89(3) ?
O12W H12A . 0.9900 ?
O12W H12B . 0.9900 ?
O13W H13A . 0.9900 ?
O13W H13B . 0.9900 ?
O14W H14A . 0.9900 ?
O14W H14B . 0.9900 ?
O15W H15A . 0.9900 ?
O15W H15B . 0.9900 ?
O16W H16A . 0.9900 ?
O16W H16B . 0.9900 ?
O17W H17A . 0.9900 ?
O17W H17B . 0.9900 ?
O18W H18A . 0.9900 ?
O18W H18B . 0.9900 ?
O19W H19A . 0.9900 ?
O19W H19B . 0.9900 ?
O20W H20A . 0.9900 ?
O20W H20B . 0.9900 ?
O21W H21A . 0.9900 ?
O21W H21B . 0.9900 ?
O22W H22A . 0.9900 ?
O22W H22B . 0.9900 ?
O23W H23A . 0.9900 ?
O23W H23B . 0.9900 ?
O24W H24A . 0.9900 ?
O24W H24B . 0.9900 ?
O25W H25A . 0.9900 ?
O25W H25B . 0.9900 ?
O26W H26A . 0.9900 ?
O26W H26B . 0.9900 ?
O27W H27A . 0.9800 ?
O27W H27B . 0.9800 ?
O28W H28A . 0.9800 ?
O28W H28B . 0.9800 ?
O29W H29A . 0.9800 ?
O29W H29B . 0.9800 ?
O30W H30A . 0.9800 ?
O30W H30B . 0.9800 ?
O31W H31A . 0.9800 ?
O31W H31B . 0.9800 ?
O32W H32A . 0.9800 ?
O32W H32B . 0.9800 ?
O33W H33A . 0.9800 ?
O33W H33B . 0.9800 ?
O34W H34A . 0.9801 ?
O34W H34B . 0.9801 ?

loop_
_geom_hbond_atom_site_label_D
_geom_hbond_atom_site_label_H
_geom_hbond_atom_site_label_A
_geom_hbond_site_symmetry_A
_geom_hbond_distance_DH
_geom_hbond_distance_HA
_geom_hbond_distance_DA
_geom_hbond_angle_DHA
O7B H7 O32C . 0.85(3) 1.79(3) 2.627(7) 171(8)
O8B H8 O43B . 0.86(3) 1.89(3) 2.737(7) 169(8)
O35B H35 O16B . 0.85(3) 1.86(4) 2.685(7) 164(9)
O36B H36 O4C . 0.84(3) 1.79(3) 2.628(7) 174(8)
O44B H44 O21T . 0.84(3) 2.00(6) 2.724(8) 144(8)
O1W H1B O40B 1_445 0.90(3) 2.18(9) 2.845(9) 130(9)
O2W H2B O47B 1_545 0.88(3) 1.88(3) 2.757(8) 178(12)
O3W H3A O39B 1_545 0.86(3) 2.01(4) 2.856(9) 168(10)
O3W H3B O33C 2_665 0.87(3) 1.97(6) 2.795(8) 159(12)
O4W H4A O51T 1_655 0.84(3) 2.08(3) 2.893(8) 163(8)
O4W H4B O41B . 0.84(3) 1.96(4) 2.780(8) 165(10)
O5W H5B O46B 2_665 0.86(3) 1.94(5) 2.743(8) 154(9)
O6W H6A O7W . 0.85(3) 2.03(3) 2.872(9) 170(9)
O6W H6B O48B 1_545 0.84(3) 2.02(5) 2.810(8) 158(9)
O7W H7A O28T . 0.83(3) 2.26(5) 2.951(8) 141(8)
O7W H7B O34W 1_545 0.84(3) 2.05(6) 2.794(10) 148(8)
O8W H8A O17B 2_676 0.86(3) 1.93(5) 2.760(8) 161(9)
O8W H8B O23T 1_565 0.85(3) 2.12(7) 2.872(9) 148(10)
O9W H9A O7B . 0.85(3) 2.01(5) 2.826(8) 161(9)
O9W H9B O37W . 0.84(3) 2.39(6) 3.073(11) 138(8)
O10W H10A O5C 2_676 0.88(3) 1.92(4) 2.782(9) 165(11)
O11W H11A O22T 1_665 0.87(3) 2.23(5) 3.061(8) 158(9)
O12W H12A O42B . 0.99 1.92 2.861(8) 158.9
O12W H12B O53T 2_665 0.99 2.00 2.956(8) 160.3
O13W H13A O31C . 0.99 1.84 2.831(7) 175.7
O13W H13B O54T 2_665 0.99 1.93 2.905(8) 168.7
O14W H14A O35B . 0.99 1.96 2.806(8) 142.4
O14W H14B O31W . 0.99 2.03 2.928(8) 150.5
O15W H15A O4W . 0.99 1.92 2.819(9) 149.1
O16W H16A O20B . 0.99 2.51 3.054(7) 114.6
O16W H16B O33W 1_655 0.99 1.88 2.764(9) 147.4
O17W H17A O37B 1_655 0.99 2.06 3.013(8) 161.5
O17W H17A O50T 1_655 0.99 2.60 3.205(8) 119.4
O18W H18A O39W 1_565 0.99 1.97 2.942(10) 166.5
O18W H18B O12B 1_455 0.99 2.01 2.977(8) 165.1
O19W H19A O9W . 0.99 2.05 2.949(9) 149.4
O19W H19B O8B . 0.99 1.99 2.867(8) 145.9
O20W H20A O32W . 0.99 1.94 2.857(9) 152.1
O20W H20B O19B 1_565 0.99 1.81 2.753(8) 157.4
O21W H21A O37W . 0.99 1.93 2.836(10) 150.8
O21W H21B O6C 1_565 0.99 1.90 2.869(8) 164.3
O22W H22A O25T 2_676 0.99 1.94 2.920(8) 170.2
O22W H22B O3C . 0.99 1.83 2.819(7) 173.2
O23W H23A O26T 2_676 0.99 2.04 2.993(8) 160.1
O23W H23B O13B . 0.99 1.87 2.840(8) 167.3
O24W H24A O11B 1_565 0.99 1.97 2.887(9) 152.3
O24W H24B O10W . 0.99 2.15 3.082(13) 156.6
O25W H25A O9B 1_665 0.99 2.07 2.874(9) 137.2
O25W H25B O35W . 0.99 1.93 2.880(10) 160.1
O26W H26A O11W 1_445 0.99 1.88 2.848(11) 165.3
O26W H26B O38W . 0.99 1.86 2.811(12) 161.2
O27W H27A O36W . 0.98 2.11 2.881(10) 134.7
O27W H27B O29W 2 0.98 2.09 2.891(10) 138.0
O28W H28A O27W 2 0.98 1.78 2.692(11) 153.4
O28W H28B O40B 1_445 0.98 2.45 2.994(9) 115.0
O29W H29A O38B 1_545 0.98 2.12 2.992(8) 147.2
O29W H29B O45B 2_665 0.98 1.93 2.755(8) 140.8
O30W H30A O2W . 0.98 2.03 2.877(10) 143.1
O30W H30B O37W 1_545 0.98 1.93 2.893(10) 166.5
O31W H31B O36B . 0.98 2.08 2.812(8) 129.9
O32W H32A O40W 1_565 0.98 1.96 2.901(13) 159.8
O32W H32B O2W 1_565 0.98 2.01 2.896(10) 150.0
O33W H33A O38W . 0.98 2.13 2.833(11) 127.5
O33W H33B O14B . 0.98 1.81 2.786(8) 178.2
O34W H34A O55T . 0.98 2.29 3.038(9) 132.3
O34W H34B O39W 1_665 0.98 2.02 2.979(12) 166.1
